data_1562898
loop_
_publ_author_name
'Schwarz, Michael'
'Wendorff, Marco'
'R\"ohr, Caroline'

_publ_section_title
;
 The new barium zinc mercurides Ba3ZnHg10 and BaZn0.6Hg3.4 -- Synthesis,
 crystal and electronic structure
;
_journal_name_full 'Journal of Solid State Chemistry'
_journal_page_first 416
_journal_page_last 424
_journal_paper_doi 10.1016/j.jssc.2012.06.047
_journal_volume 196
_journal_year 2012
_chemical_formula_sum 'Ba3 Hg10 Zn'
_chemical_formula_weight 2483.29
_space_group_IT_number 59
_space_group_name_Hall '-P 2ab 2a'
_space_group_name_H-M_alt 'P m m n :2'
_symmetry_cell_setting orthorhombic
_symmetry_space_group_name_H-M 'P m m n :2'
_atom_sites_solution_hydrogens geom
_atom_sites_solution_primary direct
_atom_sites_solution_secondary difmap
_cell_angle_alpha 90.00
_cell_angle_beta 90.00
_cell_angle_gamma 90.00
_cell_formula_units_Z 2
_cell_length_a 7.012(3)
_cell_length_b 17.069(8)
_cell_length_c 6.273(3)
_cell_measurement_temperature 293(2)
_cell_volume 750.8(6)
_computing_structure_refinement 'SHELXL-97 (Sheldrick, 1997)'
_computing_structure_solution 'SHELXS-97 (Sheldrick, 1990)'
_diffrn_ambient_temperature 293(2)
_diffrn_measured_fraction_theta_full 0.999
_diffrn_measured_fraction_theta_max 0.999
_diffrn_radiation_monochromator graphite
_diffrn_radiation_source 'fine-focus sealed tube'
_diffrn_radiation_type MoK\a
_diffrn_radiation_wavelength 0.71070
_diffrn_reflns_av_R_equivalents 0.2354
_diffrn_reflns_av_sigmaI/netI 0.1614
_diffrn_reflns_limit_h_max 9
_diffrn_reflns_limit_h_min -9
_diffrn_reflns_limit_k_max 23
_diffrn_reflns_limit_k_min -23
_diffrn_reflns_limit_l_max 8
_diffrn_reflns_limit_l_min -8
_diffrn_reflns_number 8494
_diffrn_reflns_theta_full 29.24
_diffrn_reflns_theta_max 29.24
_diffrn_reflns_theta_min 2.39
_exptl_absorpt_coefficient_mu 111.291
_exptl_crystal_density_diffrn 11.003
_exptl_crystal_density_method 'not measured'
_exptl_crystal_F_000 1999
_refine_diff_density_max 4.100
_refine_diff_density_min -3.028
_refine_diff_density_rms 0.824
_refine_ls_extinction_coef 0.00010(9)
_refine_ls_extinction_expression Fc^*^=kFc[1+0.001xFc^2^\l^3^/sin(2\q)]^-1/4^
_refine_ls_extinction_method SHELXL
_refine_ls_goodness_of_fit_ref 0.863
_refine_ls_hydrogen_treatment mixed
_refine_ls_matrix_type full
_refine_ls_number_parameters 44
_refine_ls_number_reflns 1131
_refine_ls_number_restraints 0
_refine_ls_restrained_S_all 0.863
_refine_ls_R_factor_all 0.1574
_refine_ls_R_factor_gt 0.0657
_refine_ls_shift/su_max 0.000
_refine_ls_shift/su_mean 0.000
_refine_ls_structure_factor_coef Fsqd
_refine_ls_weighting_details 'calc w=1/[\s^2^(Fo^2^)+(0.0568P)^2^+0.0000P] where P=(Fo^2^+2Fc^2^)/3'
_refine_ls_weighting_scheme calc
_refine_ls_wR_factor_gt 0.1353
_refine_ls_wR_factor_ref 0.1645
_reflns_number_gt 517
_reflns_number_total 1131
_reflns_threshold_expression >2sigma(I)
_cod_data_source_file JSSC-2012-197-523.cif
_cod_data_source_block 1
_cod_original_sg_symbol_H-M 'P m m n'
_cod_original_formula_sum 'Ba3 Hg10.0 Zn1.00'
_cod_database_code 1562898

loop_
_symmetry_equiv_pos_as_xyz
'x, y, z'
'-x+1/2, y, z'
'x, -y+1/2, z'
'-x+1/2, -y+1/2, z'
'-x, -y, -z'
'x-1/2, -y, -z'
'-x, y-1/2, -z'
'x-1/2, y-1/2, -z'

loop_
_atom_site_label
_atom_site_type_symbol
_atom_site_fract_x
_atom_site_fract_y
_atom_site_fract_z
_atom_site_U_iso_or_equiv
_atom_site_adp_type
_atom_site_occupancy
_atom_site_symmetry_multiplicity
_atom_site_calc_flag
_atom_site_refinement_flags
_atom_site_disorder_assembly
_atom_site_disorder_group
Ba1 Ba 0.2500 0.2500 0.5435(9) 0.0369(12) Uani 1 4 d S . .
Ba2 Ba 0.2500 0.5676(2) 0.1719(7) 0.0333(8) Uani 1 2 d S . .
Hg1 Hg 0.2500 0.1367(2) 0.0226(7) 0.0429(17) Uani 0.51(2) 2 d SP . .
Zn1 Zn 0.2500 0.1367(2) 0.0226(7) 0.0429(17) Uani 0.49(2) 2 d SP . .
Hg2 Hg 0.2500 0.7500 0.4732(7) 0.0450(10) Uani 1 4 d S . .
Hg3 Hg 0.5459(4) 0.2500 0.0235(5) 0.0480(7) Uani 1 2 d S . .
Hg4 Hg 0.2500 0.04764(14) 0.6604(5) 0.0418(7) Uani 1 2 d S . .
Hg5 Hg 0.5338(3) 0.10330(10) 0.3342(3) 0.0405(5) Uani 1 1 d . . .

loop_
_atom_site_aniso_label
_atom_site_aniso_U_11
_atom_site_aniso_U_22
_atom_site_aniso_U_33
_atom_site_aniso_U_23
_atom_site_aniso_U_13
_atom_site_aniso_U_12
Ba1 0.031(3) 0.035(3) 0.045(3) 0.000 0.000 0.000
Ba2 0.0329(18) 0.0372(17) 0.0299(18) -0.0026(16) 0.000 0.000
Hg1 0.049(3) 0.043(2) 0.037(3) 0.0003(16) 0.000 0.000
Zn1 0.049(3) 0.043(2) 0.037(3) 0.0003(16) 0.000 0.000
Hg2 0.036(2) 0.0364(18) 0.063(3) 0.000 0.000 0.000
Hg3 0.0417(15) 0.0427(13) 0.0597(18) 0.000 0.0041(15) 0.000
Hg4 0.0414(14) 0.0375(12) 0.0466(15) 0.0028(12) 0.000 0.000
Hg5 0.0356(9) 0.0453(9) 0.0407(10) 0.0028(8) 0.0006(9) 0.0042(7)

loop_
_atom_type_symbol
_atom_type_description
_atom_type_scat_dispersion_real
_atom_type_scat_dispersion_imag
_atom_type_scat_source
Ba Ba -0.3244 2.2819 'International Tables Vol C Tables 4.2.6.8 and 6.1.1.4'
Zn Zn 0.2839 1.4301 'International Tables Vol C Tables 4.2.6.8 and 6.1.1.4'
Hg Hg -2.3894 9.2266 'International Tables Vol C Tables 4.2.6.8 and 6.1.1.4'

loop_
_geom_angle_atom_site_label_1
_geom_angle_atom_site_label_2
_geom_angle_atom_site_label_3
_geom_angle
_geom_angle_site_symmetry_1
_geom_angle_site_symmetry_3
Hg5 Ba1 Hg5 135.37(19) 2 3
Hg5 Ba1 Hg5 70.28(8) 2 .
Hg5 Ba1 Hg5 92.81(10) 3 .
Hg5 Ba1 Hg5 92.81(10) 2 4
Hg5 Ba1 Hg5 70.28(8) 3 4
Hg5 Ba1 Hg5 135.37(19) . 4
Hg5 Ba1 Hg2 54.08(5) 2 5_566
Hg5 Ba1 Hg2 124.33(9) 3 5_566
Hg5 Ba1 Hg2 124.33(9) . 5_566
Hg5 Ba1 Hg2 54.08(5) 4 5_566
Hg5 Ba1 Hg2 124.33(9) 2 5_666
Hg5 Ba1 Hg2 54.08(5) 3 5_666
Hg5 Ba1 Hg2 54.08(5) . 5_666
Hg5 Ba1 Hg2 124.33(9) 4 5_666
Hg2 Ba1 Hg2 176.6(2) 5_566 5_666
Hg5 Ba1 Hg4 141.94(6) 2 3
Hg5 Ba1 Hg4 50.98(5) 3 3
Hg5 Ba1 Hg4 141.94(6) . 3
Hg5 Ba1 Hg4 50.98(5) 4 3
Hg2 Ba1 Hg4 90.36(2) 5_566 3
Hg2 Ba1 Hg4 90.36(2) 5_666 3
Hg5 Ba1 Hg4 50.98(5) 2 .
Hg5 Ba1 Hg4 141.94(6) 3 .
Hg5 Ba1 Hg4 50.98(5) . .
Hg5 Ba1 Hg4 141.94(6) 4 .
Hg2 Ba1 Hg4 90.36(2) 5_566 .
Hg2 Ba1 Hg4 90.36(2) 5_666 .
Hg4 Ba1 Hg4 156.0(2) 3 .
Hg5 Ba1 Zn1 135.34(12) 2 3_556
Hg5 Ba1 Zn1 85.83(8) 3 3_556
Hg5 Ba1 Zn1 135.34(12) . 3_556
Hg5 Ba1 Zn1 85.83(8) 4 3_556
Hg2 Ba1 Zn1 91.44(10) 5_566 3_556
Hg2 Ba1 Zn1 91.44(10) 5_666 3_556
Hg4 Ba1 Zn1 45.24(9) 3 3_556
Hg4 Ba1 Zn1 110.78(17) . 3_556
Hg5 Ba1 Hg1 135.34(12) 2 3_556
Hg5 Ba1 Hg1 85.83(8) 3 3_556
Hg5 Ba1 Hg1 135.34(12) . 3_556
Hg5 Ba1 Hg1 85.83(8) 4 3_556
Hg2 Ba1 Hg1 91.44(10) 5_566 3_556
Hg2 Ba1 Hg1 91.44(10) 5_666 3_556
Hg4 Ba1 Hg1 45.24(9) 3 3_556
Hg4 Ba1 Hg1 110.78(17) . 3_556
Zn1 Ba1 Hg1 0.0 3_556 3_556
Hg5 Ba1 Zn1 85.83(8) 2 1_556
Hg5 Ba1 Zn1 135.34(12) 3 1_556
Hg5 Ba1 Zn1 85.83(8) . 1_556
Hg5 Ba1 Zn1 135.34(12) 4 1_556
Hg2 Ba1 Zn1 91.44(10) 5_566 1_556
Hg2 Ba1 Zn1 91.44(10) 5_666 1_556
Hg4 Ba1 Zn1 110.78(17) 3 1_556
Hg4 Ba1 Zn1 45.24(9) . 1_556
Zn1 Ba1 Zn1 65.54(16) 3_556 1_556
Hg1 Ba1 Zn1 65.54(16) 3_556 1_556
Hg5 Ba1 Hg1 85.83(8) 2 1_556
Hg5 Ba1 Hg1 135.34(12) 3 1_556
Hg5 Ba1 Hg1 85.83(8) . 1_556
Hg5 Ba1 Hg1 135.34(12) 4 1_556
Hg2 Ba1 Hg1 91.44(10) 5_566 1_556
Hg2 Ba1 Hg1 91.44(10) 5_666 1_556
Hg4 Ba1 Hg1 110.78(17) 3 1_556
Hg4 Ba1 Hg1 45.24(9) . 1_556
Zn1 Ba1 Hg1 65.54(16) 3_556 1_556
Hg1 Ba1 Hg1 65.54(16) 3_556 1_556
Zn1 Ba1 Hg1 0.00(12) 1_556 1_556
Hg5 Ba1 Hg3 129.73(10) 2 1_556
Hg5 Ba1 Hg3 89.20(7) 3 1_556
Hg5 Ba1 Hg3 89.20(7) . 1_556
Hg5 Ba1 Hg3 129.73(10) 4 1_556
Hg2 Ba1 Hg3 126.28(18) 5_566 1_556
Hg2 Ba1 Hg3 57.14(10) 5_666 1_556
Hg4 Ba1 Hg3 80.15(9) 3 1_556
Hg4 Ba1 Hg3 80.15(9) . 1_556
Zn1 Ba1 Hg3 46.18(9) 3_556 1_556
Hg1 Ba1 Hg3 46.18(9) 3_556 1_556
Zn1 Ba1 Hg3 46.18(9) 1_556 1_556
Hg1 Ba1 Hg3 46.18(9) 1_556 1_556
Hg5 Ba1 Hg3 89.20(7) 2 2_556
Hg5 Ba1 Hg3 129.73(10) 3 2_556
Hg5 Ba1 Hg3 129.73(10) . 2_556
Hg5 Ba1 Hg3 89.20(7) 4 2_556
Hg2 Ba1 Hg3 57.14(10) 5_566 2_556
Hg2 Ba1 Hg3 126.28(18) 5_666 2_556
Hg4 Ba1 Hg3 80.15(9) 3 2_556
Hg4 Ba1 Hg3 80.15(9) . 2_556
Zn1 Ba1 Hg3 46.18(9) 3_556 2_556
Hg1 Ba1 Hg3 46.18(9) 3_556 2_556
Zn1 Ba1 Hg3 46.18(9) 1_556 2_556
Hg1 Ba1 Hg3 46.18(9) 1_556 2_556
Hg3 Ba1 Hg3 69.14(14) 1_556 2_556
Hg5 Ba1 Hg1 45.92(7) 2 .
Hg5 Ba1 Hg1 92.42(14) 3 .
Hg5 Ba1 Hg1 45.92(7) . .
Hg5 Ba1 Hg1 92.42(14) 4 .
Hg2 Ba1 Hg1 88.53(11) 5_566 .
Hg2 Ba1 Hg1 88.53(11) 5_666 .
Hg4 Ba1 Hg1 132.62(16) 3 .
Hg4 Ba1 Hg1 71.36(9) . .
Zn1 Ba1 Hg1 177.86(12) 3_556 .
Hg1 Ba1 Hg1 177.86(12) 3_556 .
Zn1 Ba1 Hg1 116.60(10) 1_556 .
Hg1 Ba1 Hg1 116.60(10) 1_556 .
Hg3 Ba1 Hg1 135.12(5) 1_556 .
Hg3 Ba1 Hg1 135.12(5) 2_556 .
Hg5 Ba1 Zn1 92.42(14) 2 3
Hg5 Ba1 Zn1 45.92(7) 3 3
Hg5 Ba1 Zn1 92.42(14) . 3
Hg5 Ba1 Zn1 45.92(7) 4 3
Hg2 Ba1 Zn1 88.53(11) 5_566 3
Hg2 Ba1 Zn1 88.53(11) 5_666 3
Hg4 Ba1 Zn1 71.36(9) 3 3
Hg4 Ba1 Zn1 132.62(16) . 3
Zn1 Ba1 Zn1 116.60(10) 3_556 3
Hg1 Ba1 Zn1 116.60(10) 3_556 3
Zn1 Ba1 Zn1 177.86(12) 1_556 3
Hg1 Ba1 Zn1 177.86(12) 1_556 3
Hg3 Ba1 Zn1 135.12(5) 1_556 3
Hg3 Ba1 Zn1 135.12(5) 2_556 3
Hg1 Ba1 Zn1 61.26(15) . 3
Hg5 Ba1 Hg1 92.42(14) 2 3
Hg5 Ba1 Hg1 45.92(7) 3 3
Hg5 Ba1 Hg1 92.42(14) . 3
Hg5 Ba1 Hg1 45.92(7) 4 3
Hg2 Ba1 Hg1 88.53(11) 5_566 3
Hg2 Ba1 Hg1 88.53(11) 5_666 3
Hg4 Ba1 Hg1 71.36(9) 3 3
Hg4 Ba1 Hg1 132.62(16) . 3
Zn1 Ba1 Hg1 116.60(10) 3_556 3
Hg1 Ba1 Hg1 116.60(10) 3_556 3
Zn1 Ba1 Hg1 177.86(12) 1_556 3
Hg1 Ba1 Hg1 177.86(12) 1_556 3
Hg3 Ba1 Hg1 135.12(5) 1_556 3
Hg3 Ba1 Hg1 135.12(5) 2_556 3
Hg1 Ba1 Hg1 61.26(15) . 3
Zn1 Ba1 Hg1 0.00(12) 3 3
Hg5 Ba1 Hg3 51.00(7) 2 2
Hg5 Ba1 Hg3 89.34(12) 3 2
Hg5 Ba1 Hg3 89.34(12) . 2
Hg5 Ba1 Hg3 51.00(7) 4 2
Hg2 Ba1 Hg3 55.83(10) 5_566 2
Hg2 Ba1 Hg3 120.74(17) 5_666 2
Hg4 Ba1 Hg3 100.09(8) 3 2
Hg4 Ba1 Hg3 100.09(9) . 2
Zn1 Ba1 Hg3 135.19(5) 3_556 2
Hg1 Ba1 Hg3 135.19(5) 3_556 2
Zn1 Ba1 Hg3 135.19(5) 1_556 2
Hg1 Ba1 Hg3 135.19(5) 1_556 2
Hg3 Ba1 Hg3 177.89(11) 1_556 2
Hg3 Ba1 Hg3 112.97(8) 2_556 2
Hg1 Ba1 Hg3 43.44(8) . 2
Zn1 Ba1 Hg3 43.44(8) 3 2
Hg1 Ba1 Hg3 43.44(8) 3 2
Hg5 Ba1 Hg3 89.34(12) 2 .
Hg5 Ba1 Hg3 51.00(7) 3 .
Hg5 Ba1 Hg3 51.00(7) . .
Hg5 Ba1 Hg3 89.34(12) 4 .
Hg2 Ba1 Hg3 120.74(17) 5_566 .
Hg2 Ba1 Hg3 55.83(10) 5_666 .
Hg4 Ba1 Hg3 100.09(9) 3 .
Hg4 Ba1 Hg3 100.09(8) . .
Zn1 Ba1 Hg3 135.19(5) 3_556 .
Hg1 Ba1 Hg3 135.19(5) 3_556 .
Zn1 Ba1 Hg3 135.19(5) 1_556 .
Hg1 Ba1 Hg3 135.19(5) 1_556 .
Hg3 Ba1 Hg3 112.97(8) 1_556 .
Hg3 Ba1 Hg3 177.89(11) 2_556 .
Hg1 Ba1 Hg3 43.44(8) . .
Zn1 Ba1 Hg3 43.44(8) 3 .
Hg1 Ba1 Hg3 43.44(8) 3 .
Hg3 Ba1 Hg3 64.92(13) 2 .
Hg5 Ba1 Ba2 170.66(5) 2 5_666
Hg5 Ba1 Ba2 44.24(7) 3 5_666
Hg5 Ba1 Ba2 100.50(5) . 5_666
Hg5 Ba1 Ba2 95.05(6) 4 5_666
Hg2 Ba1 Ba2 135.17(8) 5_566 5_666
Hg2 Ba1 Ba2 46.54(6) 5_666 5_666
Hg4 Ba1 Ba2 47.09(4) 3 5_666
Hg4 Ba1 Ba2 122.21(10) . 5_666
Zn1 Ba1 Ba2 50.57(6) 3_556 5_666
Hg1 Ba1 Ba2 50.57(6) 3_556 5_666
Zn1 Ba1 Ba2 92.09(12) 1_556 5_666
Hg1 Ba1 Ba2 92.09(12) 1_556 5_666
Hg3 Ba1 Ba2 46.40(6) 1_556 5_666
Hg3 Ba1 Ba2 95.94(12) 2_556 5_666
Hg1 Ba1 Ba2 128.49(9) . 5_666
Zn1 Ba1 Ba2 89.44(7) 3 5_666
Hg1 Ba1 Ba2 89.44(7) 3 5_666
Hg3 Ba1 Ba2 132.48(10) 2 5_666
Hg3 Ba1 Ba2 85.71(6) . 5_666
Hg5 Ba1 Ba2 44.24(7) 2 7_556
Hg5 Ba1 Ba2 170.66(5) 3 7_556
Hg5 Ba1 Ba2 95.05(6) . 7_556
Hg5 Ba1 Ba2 100.50(5) 4 7_556
Hg2 Ba1 Ba2 46.54(6) 5_566 7_556
Hg2 Ba1 Ba2 135.17(8) 5_666 7_556
Hg4 Ba1 Ba2 122.21(10) 3 7_556
Hg4 Ba1 Ba2 47.09(4) . 7_556
Zn1 Ba1 Ba2 92.09(12) 3_556 7_556
Hg1 Ba1 Ba2 92.09(12) 3_556 7_556
Zn1 Ba1 Ba2 50.57(6) 1_556 7_556
Hg1 Ba1 Ba2 50.57(6) 1_556 7_556
Hg3 Ba1 Ba2 95.94(12) 1_556 7_556
Hg3 Ba1 Ba2 46.40(6) 2_556 7_556
Hg1 Ba1 Ba2 89.44(7) . 7_556
Zn1 Ba1 Ba2 128.49(9) 3 7_556
Hg1 Ba1 Ba2 128.49(9) 3 7_556
Hg3 Ba1 Ba2 85.71(6) 2 7_556
Hg3 Ba1 Ba2 132.48(10) . 7_556
Ba2 Ba1 Ba2 138.30(15) 5_666 7_556
Hg5 Ba1 Ba2 95.05(6) 2 7_656
Hg5 Ba1 Ba2 100.50(5) 3 7_656
Hg5 Ba1 Ba2 44.24(7) . 7_656
Hg5 Ba1 Ba2 170.66(5) 4 7_656
Hg2 Ba1 Ba2 135.17(8) 5_566 7_656
Hg2 Ba1 Ba2 46.54(6) 5_666 7_656
Hg4 Ba1 Ba2 122.21(10) 3 7_656
Hg4 Ba1 Ba2 47.09(4) . 7_656
Zn1 Ba1 Ba2 92.09(12) 3_556 7_656
Hg1 Ba1 Ba2 92.09(12) 3_556 7_656
Zn1 Ba1 Ba2 50.57(6) 1_556 7_656
Hg1 Ba1 Ba2 50.57(6) 1_556 7_656
Hg3 Ba1 Ba2 46.40(6) 1_556 7_656
Hg3 Ba1 Ba2 95.94(12) 2_556 7_656
Hg1 Ba1 Ba2 89.44(7) . 7_656
Zn1 Ba1 Ba2 128.49(9) 3 7_656
Hg1 Ba1 Ba2 128.49(9) 3 7_656
Hg3 Ba1 Ba2 132.48(10) 2 7_656
Hg3 Ba1 Ba2 85.71(6) . 7_656
Ba2 Ba1 Ba2 76.70(8) 5_666 7_656
Ba2 Ba1 Ba2 88.67(8) 7_556 7_656
Hg5 Ba1 Ba2 100.50(5) 2 5_566
Hg5 Ba1 Ba2 95.05(6) 3 5_566
Hg5 Ba1 Ba2 170.66(5) . 5_566
Hg5 Ba1 Ba2 44.24(7) 4 5_566
Hg2 Ba1 Ba2 46.54(6) 5_566 5_566
Hg2 Ba1 Ba2 135.17(8) 5_666 5_566
Hg4 Ba1 Ba2 47.09(4) 3 5_566
Hg4 Ba1 Ba2 122.21(10) . 5_566
Zn1 Ba1 Ba2 50.57(6) 3_556 5_566
Hg1 Ba1 Ba2 50.57(6) 3_556 5_566
Zn1 Ba1 Ba2 92.09(12) 1_556 5_566
Hg1 Ba1 Ba2 92.09(12) 1_556 5_566
Hg3 Ba1 Ba2 95.94(12) 1_556 5_566
Hg3 Ba1 Ba2 46.40(6) 2_556 5_566
Hg1 Ba1 Ba2 128.49(9) . 5_566
Zn1 Ba1 Ba2 89.44(7) 3 5_566
Hg1 Ba1 Ba2 89.44(7) 3 5_566
Hg3 Ba1 Ba2 85.71(6) 2 5_566
Hg3 Ba1 Ba2 132.48(10) . 5_566
Ba2 Ba1 Ba2 88.67(8) 5_666 5_566
Ba2 Ba1 Ba2 76.70(8) 7_556 5_566
Ba2 Ba1 Ba2 138.30(15) 7_656 5_566
Hg5 Ba2 Hg5 51.29(9) 7_666 8_566
Hg5 Ba2 Hg5 160.17(12) 7_666 8_565
Hg5 Ba2 Hg5 124.97(7) 8_566 8_565
Hg5 Ba2 Hg5 124.97(7) 7_666 7_665
Hg5 Ba2 Hg5 160.17(12) 8_566 7_665
Hg5 Ba2 Hg5 50.25(9) 8_565 7_665
Hg5 Ba2 Zn1 113.40(12) 7_666 3
Hg5 Ba2 Zn1 113.40(12) 8_566 3
Hg5 Ba2 Zn1 86.22(11) 8_565 3
Hg5 Ba2 Zn1 86.22(11) 7_665 3
Hg5 Ba2 Hg1 113.40(12) 7_666 3
Hg5 Ba2 Hg1 113.40(12) 8_566 3
Hg5 Ba2 Hg1 86.22(11) 8_565 3
Hg5 Ba2 Hg1 86.22(11) 7_665 3
Zn1 Ba2 Hg1 0.00(13) 3 3
Hg5 Ba2 Hg3 88.79(9) 7_666 5_665
Hg5 Ba2 Hg3 108.63(11) 8_566 5_665
Hg5 Ba2 Hg3 73.84(9) 8_565 5_665
Hg5 Ba2 Hg3 52.24(7) 7_665 5_665
Zn1 Ba2 Hg3 137.64(13) 3 5_665
Hg1 Ba2 Hg3 137.64(13) 3 5_665
Hg5 Ba2 Hg3 108.63(11) 7_666 6_565
Hg5 Ba2 Hg3 88.79(9) 8_566 6_565
Hg5 Ba2 Hg3 52.24(7) 8_565 6_565
Hg5 Ba2 Hg3 73.84(9) 7_665 6_565
Zn1 Ba2 Hg3 137.64(13) 3 6_565
Hg1 Ba2 Hg3 137.64(13) 3 6_565
Hg3 Ba2 Hg3 46.33(10) 5_665 6_565
Hg5 Ba2 Hg2 52.57(8) 7_666 .
Hg5 Ba2 Hg2 52.57(8) 8_566 .
Hg5 Ba2 Hg2 108.41(10) 8_565 .
Hg5 Ba2 Hg2 108.41(10) 7_665 .
Zn1 Ba2 Hg2 163.75(16) 3 .
Hg1 Ba2 Hg2 163.75(16) 3 .
Hg3 Ba2 Hg2 56.19(9) 5_665 .
Hg3 Ba2 Hg2 56.19(9) 6_565 .
Hg5 Ba2 Hg4 49.43(7) 7_666 3
Hg5 Ba2 Hg4 49.43(7) 8_566 3
Hg5 Ba2 Hg4 147.18(8) 8_565 3
Hg5 Ba2 Hg4 147.18(8) 7_665 3
Zn1 Ba2 Hg4 72.32(10) 3 3
Hg1 Ba2 Hg4 72.32(10) 3 3
Hg3 Ba2 Hg4 138.21(11) 5_665 3
Hg3 Ba2 Hg4 138.21(11) 6_565 3
Hg2 Ba2 Hg4 91.43(12) . 3
Hg5 Ba2 Hg5 97.31(10) 7_666 4
Hg5 Ba2 Hg5 70.03(7) 8_566 4
Hg5 Ba2 Hg5 98.73(7) 8_565 4
Hg5 Ba2 Hg5 127.71(10) 7_665 4
Zn1 Ba2 Hg5 45.99(7) 3 4
Hg1 Ba2 Hg5 45.99(7) 3 4
Hg3 Ba2 Hg5 170.19(8) 5_665 4
Hg3 Ba2 Hg5 124.02(6) 6_565 4
Hg2 Ba2 Hg5 122.32(11) . 4
Hg4 Ba2 Hg5 48.54(6) 3 4
Hg5 Ba2 Hg5 70.03(7) 7_666 3
Hg5 Ba2 Hg5 97.31(10) 8_566 3
Hg5 Ba2 Hg5 127.71(10) 8_565 3
Hg5 Ba2 Hg5 98.73(7) 7_665 3
Zn1 Ba2 Hg5 45.99(7) 3 3
Hg1 Ba2 Hg5 45.99(7) 3 3
Hg3 Ba2 Hg5 124.02(6) 5_665 3
Hg3 Ba2 Hg5 170.19(8) 6_565 3
Hg2 Ba2 Hg5 122.32(11) . 3
Hg4 Ba2 Hg5 48.54(6) 3 3
Hg5 Ba2 Hg5 65.55(9) 4 3
Hg5 Ba2 Hg4 49.48(6) 7_666 7_666
Hg5 Ba2 Hg4 100.12(11) 8_566 7_666
Hg5 Ba2 Hg4 132.47(10) 8_565 7_666
Hg5 Ba2 Hg4 82.26(6) 7_665 7_666
Zn1 Ba2 Hg4 89.11(7) 3 7_666
Hg1 Ba2 Hg4 89.11(7) 3 7_666
Hg3 Ba2 Hg4 78.50(7) 5_665 7_666
Hg3 Ba2 Hg4 123.43(9) 6_565 7_666
Hg2 Ba2 Hg4 86.03(7) . 7_666
Hg4 Ba2 Hg4 73.08(7) 3 7_666
Hg5 Ba2 Hg4 111.30(10) 4 7_666
Hg5 Ba2 Hg4 47.99(5) 3 7_666
Hg5 Ba2 Hg4 100.12(11) 7_666 7_566
Hg5 Ba2 Hg4 49.48(6) 8_566 7_566
Hg5 Ba2 Hg4 82.26(6) 8_565 7_566
Hg5 Ba2 Hg4 132.47(10) 7_665 7_566
Zn1 Ba2 Hg4 89.11(7) 3 7_566
Hg1 Ba2 Hg4 89.11(7) 3 7_566
Hg3 Ba2 Hg4 123.43(9) 5_665 7_566
Hg3 Ba2 Hg4 78.50(7) 6_565 7_566
Hg2 Ba2 Hg4 86.03(7) . 7_566
Hg4 Ba2 Hg4 73.08(7) 3 7_566
Hg5 Ba2 Hg4 47.99(5) 4 7_566
Hg5 Ba2 Hg4 111.30(10) 3 7_566
Hg4 Ba2 Hg4 144.98(14) 7_666 7_566
Hg5 Ba2 Hg4 147.66(8) 7_666 3_554
Hg5 Ba2 Hg4 147.66(8) 8_566 3_554
Hg5 Ba2 Hg4 48.03(7) 8_565 3_554
Hg5 Ba2 Hg4 48.03(7) 7_665 3_554
Zn1 Ba2 Hg4 43.45(9) 3 3_554
Hg1 Ba2 Hg4 43.45(9) 3 3_554
Hg3 Ba2 Hg4 99.22(11) 5_665 3_554
Hg3 Ba2 Hg4 99.22(11) 6_565 3_554
Hg2 Ba2 Hg4 152.80(14) . 3_554
Hg4 Ba2 Hg4 115.77(11) 3 3_554
Hg5 Ba2 Hg4 79.70(8) 4 3_554
Hg5 Ba2 Hg4 79.70(8) 3 3_554
Hg4 Ba2 Hg4 101.27(7) 7_666 3_554
Hg4 Ba2 Hg4 101.27(7) 7_566 3_554
Hg5 Ba2 Hg1 127.89(11) 7_666 7_565
Hg5 Ba2 Hg1 80.49(7) 8_566 7_565
Hg5 Ba2 Hg1 44.58(7) 8_565 7_565
Hg5 Ba2 Hg1 92.99(10) 7_665 7_565
Zn1 Ba2 Hg1 102.18(8) 3 7_565
Hg1 Ba2 Hg1 102.18(8) 3 7_565
Hg3 Ba2 Hg1 89.42(10) 5_665 7_565
Hg3 Ba2 Hg1 44.08(7) 6_565 7_565
Hg2 Ba2 Hg1 84.49(8) . 7_565
Hg4 Ba2 Hg1 115.28(7) 3 7_565
Hg5 Ba2 Hg1 80.77(7) 4 7_565
Hg5 Ba2 Hg1 144.52(10) 3 7_565
Hg4 Ba2 Hg1 167.48(12) 7_666 7_565
Hg4 Ba2 Hg1 42.20(7) 7_566 7_565
Hg4 Ba2 Hg1 83.75(9) 3_554 7_565
Hg5 Ba2 Zn1 127.89(11) 7_666 7_565
Hg5 Ba2 Zn1 80.49(7) 8_566 7_565
Hg5 Ba2 Zn1 44.58(7) 8_565 7_565
Hg5 Ba2 Zn1 92.99(10) 7_665 7_565
Zn1 Ba2 Zn1 102.18(8) 3 7_565
Hg1 Ba2 Zn1 102.18(8) 3 7_565
Hg3 Ba2 Zn1 89.42(10) 5_665 7_565
Hg3 Ba2 Zn1 44.08(7) 6_565 7_565
Hg2 Ba2 Zn1 84.49(8) . 7_565
Hg4 Ba2 Zn1 115.28(7) 3 7_565
Hg5 Ba2 Zn1 80.77(7) 4 7_565
Hg5 Ba2 Zn1 144.52(10) 3 7_565
Hg4 Ba2 Zn1 167.48(12) 7_666 7_565
Hg4 Ba2 Zn1 42.20(7) 7_566 7_565
Hg4 Ba2 Zn1 83.75(9) 3_554 7_565
Hg1 Ba2 Zn1 0.0 7_565 7_565
Hg5 Ba2 Zn1 80.49(7) 7_666 7_665
Hg5 Ba2 Zn1 127.89(11) 8_566 7_665
Hg5 Ba2 Zn1 92.99(10) 8_565 7_665
Hg5 Ba2 Zn1 44.58(7) 7_665 7_665
Zn1 Ba2 Zn1 102.18(8) 3 7_665
Hg1 Ba2 Zn1 102.18(8) 3 7_665
Hg3 Ba2 Zn1 44.08(7) 5_665 7_665
Hg3 Ba2 Zn1 89.42(10) 6_565 7_665
Hg2 Ba2 Zn1 84.49(8) . 7_665
Hg4 Ba2 Zn1 115.28(7) 3 7_665
Hg5 Ba2 Zn1 144.52(10) 4 7_665
Hg5 Ba2 Zn1 80.77(7) 3 7_665
Hg4 Ba2 Zn1 42.20(7) 7_666 7_665
Hg4 Ba2 Zn1 167.48(12) 7_566 7_665
Hg4 Ba2 Zn1 83.75(9) 3_554 7_665
Hg1 Ba2 Zn1 128.37(14) 7_565 7_665
Zn1 Ba2 Zn1 128.37(14) 7_565 7_665
Hg5 Ba2 Hg1 80.49(7) 7_666 7_665
Hg5 Ba2 Hg1 127.89(11) 8_566 7_665
Hg5 Ba2 Hg1 92.99(10) 8_565 7_665
Hg5 Ba2 Hg1 44.58(7) 7_665 7_665
Zn1 Ba2 Hg1 102.18(8) 3 7_665
Hg1 Ba2 Hg1 102.18(8) 3 7_665
Hg3 Ba2 Hg1 44.08(7) 5_665 7_665
Hg3 Ba2 Hg1 89.42(10) 6_565 7_665
Hg2 Ba2 Hg1 84.49(8) . 7_665
Hg4 Ba2 Hg1 115.28(7) 3 7_665
Hg5 Ba2 Hg1 144.52(10) 4 7_665
Hg5 Ba2 Hg1 80.77(7) 3 7_665
Hg4 Ba2 Hg1 42.20(7) 7_666 7_665
Hg4 Ba2 Hg1 167.48(12) 7_566 7_665
Hg4 Ba2 Hg1 83.75(9) 3_554 7_665
Hg1 Ba2 Hg1 128.37(14) 7_565 7_665
Zn1 Ba2 Hg1 128.37(14) 7_565 7_665
Zn1 Ba2 Hg1 0.00(16) 7_665 7_665
Hg5 Ba2 Ba2 144.16(14) 7_666 5_565
Hg5 Ba2 Ba2 99.65(7) 8_566 5_565
Hg5 Ba2 Ba2 50.34(8) 8_565 5_565
Hg5 Ba2 Ba2 89.58(13) 7_665 5_565
Zn1 Ba2 Ba2 53.77(7) 3 5_565
Hg1 Ba2 Ba2 53.77(7) 3 5_565
Hg3 Ba2 Ba2 123.85(14) 5_665 5_565
Hg3 Ba2 Ba2 88.43(9) 6_565 5_565
Hg2 Ba2 Ba2 130.95(7) . 5_565
Hg4 Ba2 Ba2 96.89(10) 3 5_565
Hg5 Ba2 Ba2 48.39(7) 4 5_565
Hg5 Ba2 Ba2 98.07(11) 3 5_565
Hg4 Ba2 Ba2 142.54(13) 7_666 5_565
Hg4 Ba2 Ba2 51.45(5) 7_566 5_565
Hg4 Ba2 Ba2 49.82(7) 3_554 5_565
Hg1 Ba2 Ba2 48.41(7) 7_565 5_565
Zn1 Ba2 Ba2 48.41(7) 7_565 5_565
Zn1 Ba2 Ba2 132.35(15) 7_665 5_565
Hg1 Ba2 Ba2 132.35(15) 7_665 5_565
Hg5 Ba2 Ba2 99.65(7) 7_666 5_665
Hg5 Ba2 Ba2 144.16(14) 8_566 5_665
Hg5 Ba2 Ba2 89.58(13) 8_565 5_665
Hg5 Ba2 Ba2 50.34(8) 7_665 5_665
Zn1 Ba2 Ba2 53.77(7) 3 5_665
Hg1 Ba2 Ba2 53.77(7) 3 5_665
Hg3 Ba2 Ba2 88.43(9) 5_665 5_665
Hg3 Ba2 Ba2 123.85(14) 6_565 5_665
Hg2 Ba2 Ba2 130.95(7) . 5_665
Hg4 Ba2 Ba2 96.89(10) 3 5_665
Hg5 Ba2 Ba2 98.07(11) 4 5_665
Hg5 Ba2 Ba2 48.39(7) 3 5_665
Hg4 Ba2 Ba2 51.45(5) 7_666 5_665
Hg4 Ba2 Ba2 142.54(13) 7_566 5_665
Hg4 Ba2 Ba2 49.82(7) 3_554 5_665
Hg1 Ba2 Ba2 132.35(15) 7_565 5_665
Zn1 Ba2 Ba2 132.35(15) 7_565 5_665
Zn1 Ba2 Ba2 48.41(7) 7_665 5_665
Hg1 Ba2 Ba2 48.41(7) 7_665 5_665
Ba2 Ba2 Ba2 95.96(14) 5_565 5_665
Hg5 Ba2 Ba1 43.52(7) 7_666 5_666
Hg5 Ba2 Ba1 83.10(10) 8_566 5_666
Hg5 Ba2 Ba1 120.49(10) 8_565 5_666
Hg5 Ba2 Ba1 85.06(8) 7_665 5_666
Zn1 Ba2 Ba1 133.75(4) 3 5_666
Hg1 Ba2 Ba1 133.75(4) 3 5_666
Hg3 Ba2 Ba1 46.70(8) 5_665 5_666
Hg3 Ba2 Ba1 82.18(8) 6_565 5_666
Hg2 Ba2 Ba1 44.35(4) . 5_666
Hg4 Ba2 Ba1 92.05(10) 3 5_666
Hg5 Ba2 Ba1 140.55(12) 4 5_666
Hg5 Ba2 Ba1 90.89(6) 3 5_666
Hg4 Ba2 Ba1 44.71(5) 7_666 5_666
Hg4 Ba2 Ba1 128.48(11) 7_566 5_666
Hg4 Ba2 Ba1 128.89(8) 3_554 5_666
Hg1 Ba2 Ba1 123.56(10) 7_565 5_666
Zn1 Ba2 Ba1 123.56(10) 7_565 5_666
Zn1 Ba2 Ba1 45.15(9) 7_665 5_666
Hg1 Ba2 Ba1 45.15(9) 7_665 5_666
Ba2 Ba2 Ba1 170.18(14) 5_565 5_666
Ba2 Ba2 Ba1 86.96(6) 5_665 5_666
Hg5 Ba2 Ba1 83.10(10) 7_666 5_566
Hg5 Ba2 Ba1 43.52(7) 8_566 5_566
Hg5 Ba2 Ba1 85.06(8) 8_565 5_566
Hg5 Ba2 Ba1 120.49(10) 7_665 5_566
Zn1 Ba2 Ba1 133.75(4) 3 5_566
Hg1 Ba2 Ba1 133.75(4) 3 5_566
Hg3 Ba2 Ba1 82.18(8) 5_665 5_566
Hg3 Ba2 Ba1 46.70(8) 6_565 5_566
Hg2 Ba2 Ba1 44.35(4) . 5_566
Hg4 Ba2 Ba1 92.05(10) 3 5_566
Hg5 Ba2 Ba1 90.89(6) 4 5_566
Hg5 Ba2 Ba1 140.55(12) 3 5_566
Hg4 Ba2 Ba1 128.48(11) 7_666 5_566
Hg4 Ba2 Ba1 44.71(5) 7_566 5_566
Hg4 Ba2 Ba1 128.89(8) 3_554 5_566
Hg1 Ba2 Ba1 45.15(9) 7_565 5_566
Zn1 Ba2 Ba1 45.15(9) 7_565 5_566
Zn1 Ba2 Ba1 123.56(10) 7_665 5_566
Hg1 Ba2 Ba1 123.56(10) 7_665 5_566
Ba2 Ba2 Ba1 86.96(6) 5_565 5_566
Ba2 Ba2 Ba1 170.18(14) 5_665 5_566
Ba1 Ba2 Ba1 88.67(8) 5_666 5_566
Hg5 Ba2 Hg2 128.35(8) 7_666 1_554
Hg5 Ba2 Hg2 128.35(8) 8_566 1_554
Hg5 Ba2 Hg2 34.55(5) 8_565 1_554
Hg5 Ba2 Hg2 34.55(5) 7_665 1_554
Zn1 Ba2 Hg2 110.36(12) 3 1_554
Hg1 Ba2 Hg2 110.36(12) 3 1_554
Hg3 Ba2 Hg2 39.65(7) 5_665 1_554
Hg3 Ba2 Hg2 39.65(7) 6_565 1_554
Hg2 Ba2 Hg2 85.89(8) . 1_554
Hg4 Ba2 Hg2 177.32(11) 3 1_554
Hg5 Ba2 Hg2 133.28(8) 4 1_554
Hg5 Ba2 Hg2 133.28(8) 3 1_554
Hg4 Ba2 Hg2 106.68(7) 7_666 1_554
Hg4 Ba2 Hg2 106.68(7) 7_566 1_554
Hg4 Ba2 Hg2 66.91(8) 3_554 1_554
Hg1 Ba2 Hg2 64.50(7) 7_565 1_554
Zn1 Ba2 Hg2 64.50(7) 7_565 1_554
Zn1 Ba2 Hg2 64.50(7) 7_665 1_554
Hg1 Ba2 Hg2 64.50(7) 7_665 1_554
Ba2 Ba2 Hg2 84.89(10) 5_565 1_554
Ba2 Ba2 Hg2 84.89(10) 5_665 1_554
Ba1 Ba2 Hg2 86.04(8) 5_666 1_554
Ba1 Ba2 Hg2 86.04(8) 5_566 1_554
Hg4 Hg1 Hg3 112.38(12) 1_554 .
Hg4 Hg1 Hg3 112.38(12) 1_554 2
Hg3 Hg1 Hg3 94.00(14) . 2
Hg4 Hg1 Hg5 117.35(11) 1_554 .
Hg3 Hg1 Hg5 67.91(8) . .
Hg3 Hg1 Hg5 130.26(16) 2 .
Hg4 Hg1 Hg5 117.35(11) 1_554 2
Hg3 Hg1 Hg5 130.26(16) . 2
Hg3 Hg1 Hg5 67.91(8) 2 2
Hg5 Hg1 Hg5 88.69(14) . 2
Hg4 Hg1 Ba1 66.55(12) 1_554 1_554
Hg3 Hg1 Ba1 68.44(10) . 1_554
Hg3 Hg1 Ba1 68.44(10) 2 1_554
Hg5 Hg1 Ba1 133.28(7) . 1_554
Hg5 Hg1 Ba1 133.28(7) 2 1_554
Hg4 Hg1 Ba2 71.25(12) 1_554 3
Hg3 Hg1 Ba2 131.16(8) . 3
Hg3 Hg1 Ba2 131.16(8) 2 3
Hg5 Hg1 Ba2 68.21(9) . 3
Hg5 Hg1 Ba2 68.21(9) 2 3
Ba1 Hg1 Ba2 137.79(15) 1_554 3
Hg4 Hg1 Ba1 176.85(15) 1_554 .
Hg3 Hg1 Ba1 69.57(10) . .
Hg3 Hg1 Ba1 69.57(10) 2 .
Hg5 Hg1 Ba1 60.73(9) . .
Hg5 Hg1 Ba1 60.73(9) 2 .
Ba1 Hg1 Ba1 116.60(10) 1_554 .
Ba2 Hg1 Ba1 105.60(13) 3 .
Hg4 Hg1 Zn1 123.78(10) 1_554 3
Hg3 Hg1 Zn1 47.00(7) . 3
Hg3 Hg1 Zn1 47.00(7) 2 3
Hg5 Hg1 Zn1 101.54(8) . 3
Hg5 Hg1 Zn1 101.54(8) 2 3
Ba1 Hg1 Zn1 57.23(8) 1_554 3
Ba2 Hg1 Zn1 164.97(10) 3 3
Ba1 Hg1 Zn1 59.37(8) . 3
Hg4 Hg1 Hg1 123.78(10) 1_554 3
Hg3 Hg1 Hg1 47.00(7) . 3
Hg3 Hg1 Hg1 47.00(7) 2 3
Hg5 Hg1 Hg1 101.54(8) . 3
Hg5 Hg1 Hg1 101.54(8) 2 3
Ba1 Hg1 Hg1 57.23(8) 1_554 3
Ba2 Hg1 Hg1 164.97(10) 3 3
Ba1 Hg1 Hg1 59.37(8) . 3
Zn1 Hg1 Hg1 0.00(12) 3 3
Hg4 Hg1 Ba2 64.63(7) 1_554 7
Hg3 Hg1 Ba2 149.92(14) . 7
Hg3 Hg1 Ba2 63.16(7) 2 7
Hg5 Hg1 Ba2 141.61(13) . 7
Hg5 Hg1 Ba2 61.66(8) 2 7
Ba1 Hg1 Ba2 84.28(9) 1_554 7
Ba2 Hg1 Ba2 77.82(8) 3 7
Ba1 Hg1 Ba2 115.06(7) . 7
Zn1 Hg1 Ba2 107.61(7) 3 7
Hg1 Hg1 Ba2 107.61(7) 3 7
Hg4 Hg1 Ba2 64.63(7) 1_554 7_655
Hg3 Hg1 Ba2 63.16(7) . 7_655
Hg3 Hg1 Ba2 149.92(14) 2 7_655
Hg5 Hg1 Ba2 61.66(8) . 7_655
Hg5 Hg1 Ba2 141.61(13) 2 7_655
Ba1 Hg1 Ba2 84.28(9) 1_554 7_655
Ba2 Hg1 Ba2 77.82(8) 3 7_655
Ba1 Hg1 Ba2 115.06(7) . 7_655
Zn1 Hg1 Ba2 107.61(7) 3 7_655
Hg1 Hg1 Ba2 107.61(7) 3 7_655
Ba2 Hg1 Ba2 128.37(14) 7 7_655
Hg4 Hg1 Hg4 125.42(14) 1_554 .
Hg3 Hg1 Hg4 103.91(11) . .
Hg3 Hg1 Hg4 103.91(11) 2 .
Hg5 Hg1 Hg4 44.53(7) . .
Hg5 Hg1 Hg4 44.53(7) 2 .
Ba1 Hg1 Hg4 168.03(13) 1_554 .
Ba2 Hg1 Hg4 54.18(9) 3 .
Ba1 Hg1 Hg4 51.43(8) . .
Zn1 Hg1 Hg4 110.80(6) 3 .
Hg1 Hg1 Hg4 110.80(6) 3 .
Ba2 Hg1 Hg4 100.68(9) 7 .
Ba2 Hg1 Hg4 100.68(9) 7_655 .
Hg4 Hg1 Hg5 35.35(6) 1_554 2_554
Hg3 Hg1 Hg5 112.75(13) . 2_554
Hg3 Hg1 Hg5 77.23(9) 2 2_554
Hg5 Hg1 Hg5 152.35(11) . 2_554
Hg5 Hg1 Hg5 107.75(7) 2 2_554
Ba1 Hg1 Hg5 46.06(7) 1_554 2_554
Ba2 Hg1 Hg5 96.83(10) 3 2_554
Ba1 Hg1 Hg5 146.78(8) . 2_554
Zn1 Hg1 Hg5 96.83(5) 3 2_554
Hg1 Hg1 Hg5 96.83(5) 3 2_554
Ba2 Hg1 Hg5 46.17(7) 7 2_554
Ba2 Hg1 Hg5 93.19(10) 7_655 2_554
Hg4 Hg1 Hg5 143.20(7) . 2_554
Hg4 Hg1 Hg5 35.35(6) 1_554 1_554
Hg3 Hg1 Hg5 77.23(9) . 1_554
Hg3 Hg1 Hg5 112.75(13) 2 1_554
Hg5 Hg1 Hg5 107.75(7) . 1_554
Hg5 Hg1 Hg5 152.35(11) 2 1_554
Ba1 Hg1 Hg5 46.06(7) 1_554 1_554
Ba2 Hg1 Hg5 96.83(10) 3 1_554
Ba1 Hg1 Hg5 146.78(8) . 1_554
Zn1 Hg1 Hg5 96.83(5) 3 1_554
Hg1 Hg1 Hg5 96.83(5) 3 1_554
Ba2 Hg1 Hg5 93.19(10) 7 1_554
Ba2 Hg1 Hg5 46.17(7) 7_655 1_554
Hg4 Hg1 Hg5 143.20(7) . 1_554
Hg5 Hg1 Hg5 49.11(7) 2_554 1_554
Hg4 Hg1 Hg5 32.53(6) 1_554 6
Hg3 Hg1 Hg5 142.75(11) . 6
Hg3 Hg1 Hg5 110.13(8) 2 6
Hg5 Hg1 Hg5 111.23(10) . 6
Hg5 Hg1 Hg5 86.00(8) 2 6
Ba1 Hg1 Hg5 93.91(10) 1_554 6
Ba2 Hg1 Hg5 46.54(8) 3 6
Ba1 Hg1 Hg5 144.85(10) . 6
Zn1 Hg1 Hg5 146.58(5) 3 6
Hg1 Hg1 Hg5 146.58(5) 3 6
Ba2 Hg1 Hg5 47.67(6) 7 6
Ba2 Hg1 Hg5 83.27(8) 7_655 6
Hg4 Hg1 Hg5 97.47(8) . 6
Hg5 Hg1 Hg5 50.29(5) 2_554 6
Hg5 Hg1 Hg5 67.53(6) 1_554 6
Hg4 Hg1 Hg5 32.53(6) 1_554 5_655
Hg3 Hg1 Hg5 110.13(8) . 5_655
Hg3 Hg1 Hg5 142.75(11) 2 5_655
Hg5 Hg1 Hg5 86.00(8) . 5_655
Hg5 Hg1 Hg5 111.23(10) 2 5_655
Ba1 Hg1 Hg5 93.91(10) 1_554 5_655
Ba2 Hg1 Hg5 46.54(8) 3 5_655
Ba1 Hg1 Hg5 144.85(10) . 5_655
Zn1 Hg1 Hg5 146.58(5) 3 5_655
Hg1 Hg1 Hg5 146.58(5) 3 5_655
Ba2 Hg1 Hg5 83.27(8) 7 5_655
Ba2 Hg1 Hg5 47.67(6) 7_655 5_655
Hg4 Hg1 Hg5 97.47(8) . 5_655
Hg5 Hg1 Hg5 67.53(6) 2_554 5_655
Hg5 Hg1 Hg5 50.29(5) 1_554 5_655
Hg5 Hg1 Hg5 35.98(5) 6 5_655
Hg4 Hg1 Hg2 72.68(8) 1_554 5_565
Hg3 Hg1 Hg2 104.28(11) . 5_565
Hg3 Hg1 Hg2 40.12(9) 2 5_565
Hg5 Hg1 Hg2 168.76(12) . 5_565
Hg5 Hg1 Hg2 90.81(6) 2 5_565
Ba1 Hg1 Hg2 43.75(4) 1_554 5_565
Ba2 Hg1 Hg2 121.84(8) 3 5_565
Ba1 Hg1 Hg2 109.48(8) . 5_565
Zn1 Hg1 Hg2 67.57(4) 3 5_565
Hg1 Hg1 Hg2 67.57(4) 3 5_565
Ba2 Hg1 Hg2 45.64(6) 7 5_565
Ba2 Hg1 Hg2 123.08(12) 7_655 5_565
Hg4 Hg1 Hg2 135.15(5) . 5_565
Hg5 Hg1 Hg2 37.33(5) 2_554 5_565
Hg5 Hg1 Hg2 77.26(8) 1_554 5_565
Hg5 Hg1 Hg2 79.93(6) 6 5_565
Hg5 Hg1 Hg2 104.61(8) 5_655 5_565
Hg4 Hg1 Hg2 72.68(8) 1_554 5_665
Hg3 Hg1 Hg2 40.12(9) . 5_665
Hg3 Hg1 Hg2 104.28(11) 2 5_665
Hg5 Hg1 Hg2 90.81(6) . 5_665
Hg5 Hg1 Hg2 168.76(12) 2 5_665
Ba1 Hg1 Hg2 43.75(4) 1_554 5_665
Ba2 Hg1 Hg2 121.84(8) 3 5_665
Ba1 Hg1 Hg2 109.48(8) . 5_665
Zn1 Hg1 Hg2 67.57(4) 3 5_665
Hg1 Hg1 Hg2 67.57(4) 3 5_665
Ba2 Hg1 Hg2 123.08(12) 7 5_665
Ba2 Hg1 Hg2 45.64(6) 7_655 5_665
Hg4 Hg1 Hg2 135.15(5) . 5_665
Hg5 Hg1 Hg2 77.26(8) 2_554 5_665
Hg5 Hg1 Hg2 37.33(5) 1_554 5_665
Hg5 Hg1 Hg2 104.61(8) 6 5_665
Hg5 Hg1 Hg2 79.93(6) 5_655 5_665
Hg2 Hg1 Hg2 87.49(9) 5_565 5_665
Hg4 Hg1 Hg2 136.55(4) 1_554 5_666
Hg3 Hg1 Hg2 40.33(9) . 5_666
Hg3 Hg1 Hg2 104.05(11) 2 5_666
Hg5 Hg1 Hg2 33.90(6) . 5_666
Hg5 Hg1 Hg2 97.50(12) 2 5_666
Ba1 Hg1 Hg2 108.42(8) 1_554 5_666
Ba2 Hg1 Hg2 101.86(9) 3 5_666
Ba1 Hg1 Hg2 43.41(5) . 5_666
Zn1 Hg1 Hg2 67.72(4) 3 5_666
Hg1 Hg1 Hg2 67.72(4) 3 5_666
Ba2 Hg1 Hg2 158.03(11) 7 5_666
Ba2 Hg1 Hg2 71.96(7) 7_655 5_666
Hg4 Hg1 Hg2 63.59(7) . 5_666
Hg5 Hg1 Hg2 152.81(8) 2_554 5_666
Hg5 Hg1 Hg2 108.57(6) 1_554 5_666
Hg5 Hg1 Hg2 144.23(7) 6 5_666
Hg5 Hg1 Hg2 112.76(4) 5_655 5_666
Hg2 Hg1 Hg2 135.29(8) 5_565 5_666
Hg2 Hg1 Hg2 76.14(4) 5_665 5_666
Hg4 Hg1 Hg2 136.55(4) 1_554 5_566
Hg3 Hg1 Hg2 104.05(11) . 5_566
Hg3 Hg1 Hg2 40.33(9) 2 5_566
Hg5 Hg1 Hg2 97.50(12) . 5_566
Hg5 Hg1 Hg2 33.90(6) 2 5_566
Ba1 Hg1 Hg2 108.42(8) 1_554 5_566
Ba2 Hg1 Hg2 101.86(9) 3 5_566
Ba1 Hg1 Hg2 43.41(5) . 5_566
Zn1 Hg1 Hg2 67.72(4) 3 5_566
Hg1 Hg1 Hg2 67.72(4) 3 5_566
Ba2 Hg1 Hg2 71.96(7) 7 5_566
Ba2 Hg1 Hg2 158.03(11) 7_655 5_566
Hg4 Hg1 Hg2 63.59(7) . 5_566
Hg5 Hg1 Hg2 108.57(6) 2_554 5_566
Hg5 Hg1 Hg2 152.81(8) 1_554 5_566
Hg5 Hg1 Hg2 112.76(4) 6 5_566
Hg5 Hg1 Hg2 144.23(7) 5_655 5_566
Hg2 Hg1 Hg2 76.14(4) 5_565 5_566
Hg2 Hg1 Hg2 135.29(8) 5_665 5_566
Hg2 Hg1 Hg2 86.80(9) 5_666 5_566
Hg4 Hg1 Hg4 88.92(9) 1_554 5_556
Hg3 Hg1 Hg4 156.98(15) . 5_556
Hg3 Hg1 Hg4 85.26(7) 2 5_556
Hg5 Hg1 Hg4 95.12(10) . 5_556
Hg5 Hg1 Hg4 29.62(6) 2 5_556
Ba1 Hg1 Hg4 131.30(7) 1_554 5_556
Ba2 Hg1 Hg4 45.97(5) 3 5_556
Ba1 Hg1 Hg4 88.79(9) . 5_556
Zn1 Hg1 Hg4 127.97(5) 3 5_556
Hg1 Hg1 Hg4 127.97(5) 3 5_556
Ba2 Hg1 Hg4 47.03(7) 7 5_556
Ba2 Hg1 Hg4 123.57(10) 7_655 5_556
Hg4 Hg1 Hg4 54.41(6) . 5_556
Hg5 Hg1 Hg4 89.57(6) 2_554 5_556
Hg5 Hg1 Hg4 124.23(9) 1_554 5_556
Hg5 Hg1 Hg4 56.77(5) 6 5_556
Hg5 Hg1 Hg4 82.86(7) 5_655 5_556
Hg2 Hg1 Hg4 89.95(4) 5_565 5_556
Hg2 Hg1 Hg4 161.34(10) 5_665 5_556
Hg2 Hg1 Hg4 117.61(10) 5_666 5_556
Hg2 Hg1 Hg4 61.39(5) 5_566 5_556
Hg4 Hg1 Hg4 88.92(9) 1_554 5_656
Hg3 Hg1 Hg4 85.26(7) . 5_656
Hg3 Hg1 Hg4 156.98(15) 2 5_656
Hg5 Hg1 Hg4 29.62(6) . 5_656
Hg5 Hg1 Hg4 95.12(10) 2 5_656
Ba1 Hg1 Hg4 131.30(7) 1_554 5_656
Ba2 Hg1 Hg4 45.97(5) 3 5_656
Ba1 Hg1 Hg4 88.79(8) . 5_656
Zn1 Hg1 Hg4 127.97(5) 3 5_656
Hg1 Hg1 Hg4 127.97(5) 3 5_656
Ba2 Hg1 Hg4 123.57(10) 7 5_656
Ba2 Hg1 Hg4 47.03(7) 7_655 5_656
Hg4 Hg1 Hg4 54.41(6) . 5_656
Hg5 Hg1 Hg4 124.23(9) 2_554 5_656
Hg5 Hg1 Hg4 89.57(6) 1_554 5_656
Hg5 Hg1 Hg4 82.86(7) 6 5_656
Hg5 Hg1 Hg4 56.77(5) 5_655 5_656
Hg2 Hg1 Hg4 161.34(10) 5_565 5_656
Hg2 Hg1 Hg4 89.95(4) 5_665 5_656
Hg2 Hg1 Hg4 61.39(5) 5_666 5_656
Hg2 Hg1 Hg4 117.61(10) 5_566 5_656
Hg4 Hg1 Hg4 86.58(8) 5_556 5_656
Hg4 Hg1 Hg5 141.32(11) 1_554 3
Hg3 Hg1 Hg5 31.16(7) . 3
Hg3 Hg1 Hg5 72.51(9) 2 3
Hg5 Hg1 Hg5 69.39(8) . 3
Hg5 Hg1 Hg5 100.29(11) 2 3
Ba1 Hg1 Hg5 81.68(8) 1_554 3
Ba2 Hg1 Hg5 136.14(11) 3 3
Ba1 Hg1 Hg5 41.22(6) . 3
Zn1 Hg1 Hg5 32.15(4) 3 3
Hg1 Hg1 Hg5 32.15(4) 3 3
Ba2 Hg1 Hg5 135.61(8) 7 3
Ba2 Hg1 Hg5 91.79(7) 7_655 3
Hg4 Hg1 Hg5 87.25(8) . 3
Hg5 Hg1 Hg5 126.49(8) 2_554 3
Hg5 Hg1 Hg5 106.21(6) 1_554 3
Hg5 Hg1 Hg5 173.70(7) 6 3
Hg5 Hg1 Hg5 139.42(2) 5_655 3
Hg2 Hg1 Hg5 99.68(7) 5_565 3
Hg2 Hg1 Hg5 69.10(6) 5_665 3
Hg2 Hg1 Hg5 35.62(3) 5_666 3
Hg2 Hg1 Hg5 73.06(6) 5_566 3
Hg4 Hg1 Hg5 129.51(9) 5_556 3
Hg4 Hg1 Hg5 96.64(6) 5_656 3
Hg4 Hg1 Hg5 141.32(11) 1_554 4
Hg3 Hg1 Hg5 72.51(9) . 4
Hg3 Hg1 Hg5 31.16(7) 2 4
Hg5 Hg1 Hg5 100.29(11) . 4
Hg5 Hg1 Hg5 69.39(8) 2 4
Ba1 Hg1 Hg5 81.68(8) 1_554 4
Ba2 Hg1 Hg5 136.14(11) 3 4
Ba1 Hg1 Hg5 41.22(6) . 4
Zn1 Hg1 Hg5 32.15(4) 3 4
Hg1 Hg1 Hg5 32.15(4) 3 4
Ba2 Hg1 Hg5 91.79(7) 7 4
Ba2 Hg1 Hg5 135.61(8) 7_655 4
Hg4 Hg1 Hg5 87.25(8) . 4
Hg5 Hg1 Hg5 106.21(6) 2_554 4
Hg5 Hg1 Hg5 126.49(8) 1_554 4
Hg5 Hg1 Hg5 139.42(2) 6 4
Hg5 Hg1 Hg5 173.70(7) 5_655 4
Hg2 Hg1 Hg5 69.10(6) 5_565 4
Hg2 Hg1 Hg5 99.68(7) 5_665 4
Hg2 Hg1 Hg5 73.06(6) 5_666 4
Hg2 Hg1 Hg5 35.62(3) 5_566 4
Hg4 Hg1 Hg5 96.64(6) 5_556 4
Hg4 Hg1 Hg5 129.51(9) 5_656 4
Hg5 Hg1 Hg5 44.62(6) 3 4
Hg4 Hg1 Hg3 101.75(6) 1_554 2_655
Hg3 Hg1 Hg3 21.60(6) . 2_655
Hg3 Hg1 Hg3 115.60(10) 2 2_655
Hg5 Hg1 Hg3 54.65(5) . 2_655
Hg5 Hg1 Hg3 136.31(12) 2 2_655
Ba1 Hg1 Hg3 78.66(6) 1_554 2_655
Ba2 Hg1 Hg3 110.62(4) 3 2_655
Ba1 Hg1 Hg3 79.24(6) . 2_655
Zn1 Hg1 Hg3 68.60(4) 3 2_655
Hg1 Hg1 Hg3 68.60(4) 3 2_655
Ba2 Hg1 Hg3 161.60(12) 7 2_655
Ba2 Hg1 Hg3 43.32(6) 7_655 2_655
Hg4 Hg1 Hg3 97.39(6) . 2_655
Hg5 Hg1 Hg3 115.55(8) 2_554 2_655
Hg5 Hg1 Hg3 69.96(5) 1_554 2_655
Hg5 Hg1 Hg3 126.34(6) 6 2_655
Hg5 Hg1 Hg3 90.99(4) 5_655 2_655
Hg2 Hg1 Hg3 120.35(8) 5_565 2_655
Hg2 Hg1 Hg3 38.52(6) 5_665 2_655
Hg2 Hg1 Hg3 38.86(6) 5_666 2_655
Hg2 Hg1 Hg3 120.05(8) 5_566 2_655
Hg4 Hg1 Hg3 149.60(8) 5_556 2_655
Hg4 Hg1 Hg3 65.52(4) 5_656 2_655
Hg5 Hg1 Hg3 48.49(4) 3 2_655
Hg5 Hg1 Hg3 92.53(6) 4 2_655
Hg4 Hg1 Hg3 101.75(6) 1_554 1_455
Hg3 Hg1 Hg3 115.60(10) . 1_455
Hg3 Hg1 Hg3 21.60(6) 2 1_455
Hg5 Hg1 Hg3 136.31(12) . 1_455
Hg5 Hg1 Hg3 54.65(5) 2 1_455
Ba1 Hg1 Hg3 78.66(5) 1_554 1_455
Ba2 Hg1 Hg3 110.62(4) 3 1_455
Ba1 Hg1 Hg3 79.24(6) . 1_455
Zn1 Hg1 Hg3 68.60(4) 3 1_455
Hg1 Hg1 Hg3 68.60(4) 3 1_455
Ba2 Hg1 Hg3 43.32(6) 7 1_455
Ba2 Hg1 Hg3 161.60(12) 7_655 1_455
Hg4 Hg1 Hg3 97.39(6) . 1_455
Hg5 Hg1 Hg3 69.96(5) 2_554 1_455
Hg5 Hg1 Hg3 115.55(8) 1_554 1_455
Hg5 Hg1 Hg3 90.99(4) 6 1_455
Hg5 Hg1 Hg3 126.34(6) 5_655 1_455
Hg2 Hg1 Hg3 38.52(6) 5_565 1_455
Hg2 Hg1 Hg3 120.35(8) 5_665 1_455
Hg2 Hg1 Hg3 120.05(8) 5_666 1_455
Hg2 Hg1 Hg3 38.86(6) 5_566 1_455
Hg4 Hg1 Hg3 65.52(4) 5_556 1_455
Hg4 Hg1 Hg3 149.60(8) 5_656 1_455
Hg5 Hg1 Hg3 92.53(6) 3 1_455
Hg5 Hg1 Hg3 48.49(4) 4 1_455
Hg3 Hg1 Hg3 137.21(8) 2_655 1_455
Hg4 Hg1 Hg5 103.97(5) 1_554 2_655
Hg3 Hg1 Hg5 52.64(6) . 2_655
Hg3 Hg1 Hg5 138.48(12) 2 2_655
Hg5 Hg1 Hg5 23.59(4) . 2_655
Hg5 Hg1 Hg5 112.28(11) 2 2_655
Ba1 Hg1 Hg5 111.11(5) 1_554 2_655
Ba2 Hg1 Hg5 78.75(5) 3 2_655
Ba1 Hg1 Hg5 75.12(5) . 2_655
Zn1 Hg1 Hg5 96.03(4) 3 2_655
Hg1 Hg1 Hg5 96.03(4) 3 2_655
Ba2 Hg1 Hg5 156.27(11) 7 2_655
Ba2 Hg1 Hg5 41.14(7) 7_655 2_655
Hg4 Hg1 Hg5 68.01(5) . 2_655
Hg5 Hg1 Hg5 134.26(7) 2_554 2_655
Hg5 Hg1 Hg5 85.85(4) 1_554 2_655
Hg5 Hg1 Hg5 111.29(6) 6 2_655
Hg5 Hg1 Hg5 77.91(5) 5_655 2_655
Hg2 Hg1 Hg5 154.45(7) 5_565 2_655
Hg2 Hg1 Hg5 67.70(5) 5_665 2_655
Hg2 Hg1 Hg5 34.87(3) 5_666 2_655
Hg2 Hg1 Hg5 116.94(9) 5_566 2_655
Hg4 Hg1 Hg5 115.50(8) 5_556 2_655
Hg4 Hg1 Hg5 32.82(3) 5_656 2_655
Hg5 Hg1 Hg5 66.59(5) 3 2_655
Hg5 Hg1 Hg5 107.83(7) 4 2_655
Hg3 Hg1 Hg5 34.42(3) 2_655 2_655
Hg3 Hg1 Hg5 154.27(9) 1_455 2_655
Hg4 Hg1 Hg5 103.97(5) 1_554 1_455
Hg3 Hg1 Hg5 138.48(12) . 1_455
Hg3 Hg1 Hg5 52.64(6) 2 1_455
Hg5 Hg1 Hg5 112.28(11) . 1_455
Hg5 Hg1 Hg5 23.59(4) 2 1_455
Ba1 Hg1 Hg5 111.11(5) 1_554 1_455
Ba2 Hg1 Hg5 78.75(5) 3 1_455
Ba1 Hg1 Hg5 75.12(5) . 1_455
Zn1 Hg1 Hg5 96.03(4) 3 1_455
Hg1 Hg1 Hg5 96.03(4) 3 1_455
Ba2 Hg1 Hg5 41.14(7) 7 1_455
Ba2 Hg1 Hg5 156.27(11) 7_655 1_455
Hg4 Hg1 Hg5 68.01(5) . 1_455
Hg5 Hg1 Hg5 85.85(4) 2_554 1_455
Hg5 Hg1 Hg5 134.26(7) 1_554 1_455
Hg5 Hg1 Hg5 77.91(5) 6 1_455
Hg5 Hg1 Hg5 111.29(6) 5_655 1_455
Hg2 Hg1 Hg5 67.70(5) 5_565 1_455
Hg2 Hg1 Hg5 154.45(7) 5_665 1_455
Hg2 Hg1 Hg5 116.94(9) 5_666 1_455
Hg2 Hg1 Hg5 34.87(3) 5_566 1_455
Hg4 Hg1 Hg5 32.82(3) 5_556 1_455
Hg4 Hg1 Hg5 115.50(8) 5_656 1_455
Hg5 Hg1 Hg5 107.83(7) 3 1_455
Hg5 Hg1 Hg5 66.59(5) 4 1_455
Hg3 Hg1 Hg5 154.27(9) 2_655 1_455
Hg3 Hg1 Hg5 34.42(3) 1_455 1_455
Hg5 Hg1 Hg5 135.86(9) 2_655 1_455
Hg5 Hg2 Hg5 135.16(17) 5_666 8_566
Hg5 Hg2 Hg5 57.21(8) 5_666 6_566
Hg5 Hg2 Hg5 104.52(11) 8_566 6_566
Hg5 Hg2 Hg5 104.52(11) 5_666 7_666
Hg5 Hg2 Hg5 57.21(8) 8_566 7_666
Hg5 Hg2 Hg5 135.16(17) 6_566 7_666
Hg5 Hg2 Hg3 123.12(9) 5_666 6_565
Hg5 Hg2 Hg3 98.44(7) 8_566 6_565
Hg5 Hg2 Hg3 98.44(7) 6_566 6_565
Hg5 Hg2 Hg3 123.12(9) 7_666 6_565
Hg5 Hg2 Hg3 98.44(7) 5_666 5_665
Hg5 Hg2 Hg3 123.12(9) 8_566 5_665
Hg5 Hg2 Hg3 123.12(9) 6_566 5_665
Hg5 Hg2 Hg3 98.44(7) 7_666 5_665
Hg3 Hg2 Hg3 49.34(12) 6_565 5_665
Hg5 Hg2 Hg3 56.97(7) 5_666 5_666
Hg5 Hg2 Hg3 81.39(10) 8_566 5_666
Hg5 Hg2 Hg3 81.39(10) 6_566 5_666
Hg5 Hg2 Hg3 56.97(7) 7_666 5_666
Hg3 Hg2 Hg3 179.72(8) 6_565 5_666
Hg3 Hg2 Hg3 130.94(9) 5_665 5_666
Hg5 Hg2 Hg3 81.39(10) 5_666 6_566
Hg5 Hg2 Hg3 56.97(7) 8_566 6_566
Hg5 Hg2 Hg3 56.97(7) 6_566 6_566
Hg5 Hg2 Hg3 81.39(10) 7_666 6_566
Hg3 Hg2 Hg3 130.94(9) 6_565 6_566
Hg3 Hg2 Hg3 179.72(8) 5_665 6_566
Hg3 Hg2 Hg3 48.77(12) 5_666 6_566
Hg5 Hg2 Ba1 119.34(7) 5_666 5_566
Hg5 Hg2 Ba1 62.15(6) 8_566 5_566
Hg5 Hg2 Ba1 62.15(6) 6_566 5_566
Hg5 Hg2 Ba1 119.34(7) 7_666 5_566
Hg3 Hg2 Ba1 63.61(12) 6_565 5_566
Hg3 Hg2 Ba1 112.96(16) 5_665 5_566
Hg3 Hg2 Ba1 116.10(15) 5_666 5_566
Hg3 Hg2 Ba1 67.33(12) 6_566 5_566
Hg5 Hg2 Ba1 62.15(6) 5_666 5_666
Hg5 Hg2 Ba1 119.34(7) 8_566 5_666
Hg5 Hg2 Ba1 119.34(7) 6_566 5_666
Hg5 Hg2 Ba1 62.15(6) 7_666 5_666
Hg3 Hg2 Ba1 112.96(16) 6_565 5_666
Hg3 Hg2 Ba1 63.61(12) 5_665 5_666
Hg3 Hg2 Ba1 67.33(12) 5_666 5_666
Hg3 Hg2 Ba1 116.10(15) 6_566 5_666
Ba1 Hg2 Ba1 176.6(2) 5_566 5_666
Hg5 Hg2 Ba2 150.91(6) 5_666 .
Hg5 Hg2 Ba2 61.45(7) 8_566 .
Hg5 Hg2 Ba2 150.91(6) 6_566 .
Hg5 Hg2 Ba2 61.45(7) 7_666 .
Hg3 Hg2 Ba2 61.85(8) 6_565 .
Hg3 Hg2 Ba2 61.85(8) 5_665 .
Hg3 Hg2 Ba2 118.22(7) 5_666 .
Hg3 Hg2 Ba2 118.22(7) 6_566 .
Ba1 Hg2 Ba2 89.11(7) 5_566 .
Ba1 Hg2 Ba2 89.11(7) 5_666 .
Hg5 Hg2 Ba2 61.45(7) 5_666 3_565
Hg5 Hg2 Ba2 150.91(6) 8_566 3_565
Hg5 Hg2 Ba2 61.45(7) 6_566 3_565
Hg5 Hg2 Ba2 150.91(6) 7_666 3_565
Hg3 Hg2 Ba2 61.85(8) 6_565 3_565
Hg3 Hg2 Ba2 61.85(8) 5_665 3_565
Hg3 Hg2 Ba2 118.22(7) 5_666 3_565
Hg3 Hg2 Ba2 118.22(7) 6_566 3_565
Ba1 Hg2 Ba2 89.11(7) 5_566 3_565
Ba1 Hg2 Ba2 89.11(7) 5_666 3_565
Ba2 Hg2 Ba2 117.46(17) . 3_565
Hg5 Hg2 Hg4 161.32(10) 5_666 7_566
Hg5 Hg2 Hg4 34.99(5) 8_566 7_566
Hg5 Hg2 Hg4 105.96(5) 6_566 7_566
Hg5 Hg2 Hg4 81.55(5) 7_666 7_566
Hg3 Hg2 Hg4 63.53(6) 6_565 7_566
Hg3 Hg2 Hg4 98.08(9) 5_665 7_566
Hg3 Hg2 Hg4 116.29(8) 5_666 7_566
Hg3 Hg2 Hg4 82.12(6) 6_566 7_566
Ba1 Hg2 Hg4 45.01(3) 5_566 7_566
Ba1 Hg2 Hg4 134.18(5) 5_666 7_566
Ba2 Hg2 Hg4 47.27(4) . 7_566
Ba2 Hg2 Hg4 120.28(9) 3_565 7_566
Hg5 Hg2 Hg4 34.99(5) 5_666 5_666
Hg5 Hg2 Hg4 161.32(10) 8_566 5_666
Hg5 Hg2 Hg4 81.55(5) 6_566 5_666
Hg5 Hg2 Hg4 105.96(5) 7_666 5_666
Hg3 Hg2 Hg4 98.08(9) 6_565 5_666
Hg3 Hg2 Hg4 63.53(6) 5_665 5_666
Hg3 Hg2 Hg4 82.12(6) 5_666 5_666
Hg3 Hg2 Hg4 116.29(8) 6_566 5_666
Ba1 Hg2 Hg4 134.18(5) 5_566 5_666
Ba1 Hg2 Hg4 45.01(3) 5_666 5_666
Ba2 Hg2 Hg4 120.28(9) . 5_666
Ba2 Hg2 Hg4 47.27(4) 3_565 5_666
Hg4 Hg2 Hg4 160.67(12) 7_566 5_666
Hg5 Hg2 Hg4 105.96(5) 5_666 7_666
Hg5 Hg2 Hg4 81.55(5) 8_566 7_666
Hg5 Hg2 Hg4 161.32(10) 6_566 7_666
Hg5 Hg2 Hg4 34.99(5) 7_666 7_666
Hg3 Hg2 Hg4 98.08(9) 6_565 7_666
Hg3 Hg2 Hg4 63.53(6) 5_665 7_666
Hg3 Hg2 Hg4 82.12(6) 5_666 7_666
Hg3 Hg2 Hg4 116.29(8) 6_566 7_666
Ba1 Hg2 Hg4 134.18(5) 5_566 7_666
Ba1 Hg2 Hg4 45.01(3) 5_666 7_666
Ba2 Hg2 Hg4 47.27(4) . 7_666
Ba2 Hg2 Hg4 120.28(9) 3_565 7_666
Hg4 Hg2 Hg4 89.21(5) 7_566 7_666
Hg4 Hg2 Hg4 87.56(6) 5_666 7_666
Hg5 Hg2 Hg4 81.55(5) 5_666 5_566
Hg5 Hg2 Hg4 105.96(5) 8_566 5_566
Hg5 Hg2 Hg4 34.99(5) 6_566 5_566
Hg5 Hg2 Hg4 161.32(10) 7_666 5_566
Hg3 Hg2 Hg4 63.53(6) 6_565 5_566
Hg3 Hg2 Hg4 98.08(9) 5_665 5_566
Hg3 Hg2 Hg4 116.29(8) 5_666 5_566
Hg3 Hg2 Hg4 82.12(6) 6_566 5_566
Ba1 Hg2 Hg4 45.01(3) 5_566 5_566
Ba1 Hg2 Hg4 134.18(5) 5_666 5_566
Ba2 Hg2 Hg4 120.28(9) . 5_566
Ba2 Hg2 Hg4 47.27(4) 3_565 5_566
Hg4 Hg2 Hg4 87.56(6) 7_566 5_566
Hg4 Hg2 Hg4 89.21(5) 5_666 5_566
Hg4 Hg2 Hg4 160.67(12) 7_666 5_566
Hg5 Hg2 Hg1 150.08(8) 5_666 7_565
Hg5 Hg2 Hg1 66.50(7) 8_566 7_565
Hg5 Hg2 Hg1 101.81(6) 6_566 7_565
Hg5 Hg2 Hg1 105.27(7) 7_666 7_565
Hg3 Hg2 Hg1 32.21(6) 6_565 7_565
Hg3 Hg2 Hg1 74.41(10) 5_665 7_565
Hg3 Hg2 Hg1 147.59(8) 5_666 7_565
Hg3 Hg2 Hg1 105.85(7) 6_566 7_565
Ba1 Hg2 Hg1 44.81(10) 5_566 7_565
Ba1 Hg2 Hg1 132.28(13) 5_666 7_565
Ba2 Hg2 Hg1 49.87(6) . 7_565
Ba2 Hg2 Hg1 90.44(10) 3_565 7_565
Hg4 Hg2 Hg1 31.51(6) 7_566 7_565
Hg4 Hg2 Hg1 130.28(10) 5_666 7_565
Hg4 Hg2 Hg1 96.81(7) 7_666 7_565
Hg4 Hg2 Hg1 71.06(6) 5_566 7_565
Hg5 Hg2 Zn1 150.08(8) 5_666 7_565
Hg5 Hg2 Zn1 66.50(7) 8_566 7_565
Hg5 Hg2 Zn1 101.81(6) 6_566 7_565
Hg5 Hg2 Zn1 105.27(7) 7_666 7_565
Hg3 Hg2 Zn1 32.21(6) 6_565 7_565
Hg3 Hg2 Zn1 74.41(10) 5_665 7_565
Hg3 Hg2 Zn1 147.59(8) 5_666 7_565
Hg3 Hg2 Zn1 105.85(7) 6_566 7_565
Ba1 Hg2 Zn1 44.81(10) 5_566 7_565
Ba1 Hg2 Zn1 132.28(13) 5_666 7_565
Ba2 Hg2 Zn1 49.87(6) . 7_565
Ba2 Hg2 Zn1 90.44(10) 3_565 7_565
Hg4 Hg2 Zn1 31.51(6) 7_566 7_565
Hg4 Hg2 Zn1 130.28(10) 5_666 7_565
Hg4 Hg2 Zn1 96.81(7) 7_666 7_565
Hg4 Hg2 Zn1 71.06(6) 5_566 7_565
Hg1 Hg2 Zn1 0.0 7_565 7_565
Hg5 Hg2 Zn1 105.27(7) 5_666 5_565
Hg5 Hg2 Zn1 101.81(6) 8_566 5_565
Hg5 Hg2 Zn1 66.50(7) 6_566 5_565
Hg5 Hg2 Zn1 150.08(8) 7_666 5_565
Hg3 Hg2 Zn1 32.21(6) 6_565 5_565
Hg3 Hg2 Zn1 74.41(10) 5_665 5_565
Hg3 Hg2 Zn1 147.59(8) 5_666 5_565
Hg3 Hg2 Zn1 105.85(6) 6_566 5_565
Ba1 Hg2 Zn1 44.81(10) 5_566 5_565
Ba1 Hg2 Zn1 132.28(13) 5_666 5_565
Ba2 Hg2 Zn1 90.44(10) . 5_565
Ba2 Hg2 Zn1 49.87(6) 3_565 5_565
Hg4 Hg2 Zn1 71.06(6) 7_566 5_565
Hg4 Hg2 Zn1 96.81(7) 5_666 5_565
Hg4 Hg2 Zn1 130.28(10) 7_666 5_565
Hg4 Hg2 Zn1 31.51(6) 5_566 5_565
Hg1 Hg2 Zn1 44.86(9) 7_565 5_565
Zn1 Hg2 Zn1 44.86(9) 7_565 5_565
Hg5 Hg2 Hg1 105.27(7) 5_666 5_565
Hg5 Hg2 Hg1 101.81(6) 8_566 5_565
Hg5 Hg2 Hg1 66.50(7) 6_566 5_565
Hg5 Hg2 Hg1 150.08(8) 7_666 5_565
Hg3 Hg2 Hg1 32.21(6) 6_565 5_565
Hg3 Hg2 Hg1 74.41(10) 5_665 5_565
Hg3 Hg2 Hg1 147.59(8) 5_666 5_565
Hg3 Hg2 Hg1 105.85(6) 6_566 5_565
Ba1 Hg2 Hg1 44.81(10) 5_566 5_565
Ba1 Hg2 Hg1 132.28(13) 5_666 5_565
Ba2 Hg2 Hg1 90.44(10) . 5_565
Ba2 Hg2 Hg1 49.87(6) 3_565 5_565
Hg4 Hg2 Hg1 71.06(6) 7_566 5_565
Hg4 Hg2 Hg1 96.81(7) 5_666 5_565
Hg4 Hg2 Hg1 130.28(10) 7_666 5_565
Hg4 Hg2 Hg1 31.51(6) 5_566 5_565
Hg1 Hg2 Hg1 44.86(9) 7_565 5_565
Zn1 Hg2 Hg1 44.86(9) 7_565 5_565
Zn1 Hg2 Hg1 0.0 5_565 5_565
Hg5 Hg2 Zn1 66.50(7) 5_666 5_665
Hg5 Hg2 Zn1 150.08(8) 8_566 5_665
Hg5 Hg2 Zn1 105.27(7) 6_566 5_665
Hg5 Hg2 Zn1 101.81(6) 7_666 5_665
Hg3 Hg2 Zn1 74.41(10) 6_565 5_665
Hg3 Hg2 Zn1 32.21(6) 5_665 5_665
Hg3 Hg2 Zn1 105.85(7) 5_666 5_665
Hg3 Hg2 Zn1 147.59(8) 6_566 5_665
Ba1 Hg2 Zn1 132.28(13) 5_566 5_665
Ba1 Hg2 Zn1 44.81(10) 5_666 5_665
Ba2 Hg2 Zn1 90.44(10) . 5_665
Ba2 Hg2 Zn1 49.87(6) 3_565 5_665
Hg4 Hg2 Zn1 130.28(10) 7_566 5_665
Hg4 Hg2 Zn1 31.51(6) 5_666 5_665
Hg4 Hg2 Zn1 71.06(6) 7_666 5_665
Hg4 Hg2 Zn1 96.81(7) 5_566 5_665
Hg1 Hg2 Zn1 104.32(12) 7_565 5_665
Zn1 Hg2 Zn1 104.32(12) 7_565 5_665
Zn1 Hg2 Zn1 87.49(9) 5_565 5_665
Hg1 Hg2 Zn1 87.49(9) 5_565 5_665
Hg5 Hg2 Hg1 66.50(7) 5_666 5_665
Hg5 Hg2 Hg1 150.08(8) 8_566 5_665
Hg5 Hg2 Hg1 105.27(7) 6_566 5_665
Hg5 Hg2 Hg1 101.81(6) 7_666 5_665
Hg3 Hg2 Hg1 74.41(10) 6_565 5_665
Hg3 Hg2 Hg1 32.21(6) 5_665 5_665
Hg3 Hg2 Hg1 105.85(7) 5_666 5_665
Hg3 Hg2 Hg1 147.59(8) 6_566 5_665
Ba1 Hg2 Hg1 132.28(13) 5_566 5_665
Ba1 Hg2 Hg1 44.81(10) 5_666 5_665
Ba2 Hg2 Hg1 90.44(10) . 5_665
Ba2 Hg2 Hg1 49.87(6) 3_565 5_665
Hg4 Hg2 Hg1 130.28(10) 7_566 5_665
Hg4 Hg2 Hg1 31.51(6) 5_666 5_665
Hg4 Hg2 Hg1 71.06(6) 7_666 5_665
Hg4 Hg2 Hg1 96.81(7) 5_566 5_665
Hg1 Hg2 Hg1 104.32(12) 7_565 5_665
Zn1 Hg2 Hg1 104.32(12) 7_565 5_665
Zn1 Hg2 Hg1 87.49(9) 5_565 5_665
Hg1 Hg2 Hg1 87.49(9) 5_565 5_665
Zn1 Hg2 Hg1 0.00(11) 5_665 5_665
Hg5 Hg2 Hg1 101.81(6) 5_666 7_665
Hg5 Hg2 Hg1 105.27(7) 8_566 7_665
Hg5 Hg2 Hg1 150.08(8) 6_566 7_665
Hg5 Hg2 Hg1 66.50(7) 7_666 7_665
Hg3 Hg2 Hg1 74.41(10) 6_565 7_665
Hg3 Hg2 Hg1 32.21(6) 5_665 7_665
Hg3 Hg2 Hg1 105.85(6) 5_666 7_665
Hg3 Hg2 Hg1 147.59(8) 6_566 7_665
Ba1 Hg2 Hg1 132.28(13) 5_566 7_665
Ba1 Hg2 Hg1 44.81(10) 5_666 7_665
Ba2 Hg2 Hg1 49.87(6) . 7_665
Ba2 Hg2 Hg1 90.44(10) 3_565 7_665
Hg4 Hg2 Hg1 96.81(7) 7_566 7_665
Hg4 Hg2 Hg1 71.06(6) 5_666 7_665
Hg4 Hg2 Hg1 31.51(6) 7_666 7_665
Hg4 Hg2 Hg1 130.28(10) 5_566 7_665
Hg1 Hg2 Hg1 87.49(9) 7_565 7_665
Zn1 Hg2 Hg1 87.49(9) 7_565 7_665
Zn1 Hg2 Hg1 104.32(12) 5_565 7_665
Hg1 Hg2 Hg1 104.32(12) 5_565 7_665
Zn1 Hg2 Hg1 44.86(9) 5_665 7_665
Hg1 Hg2 Hg1 44.86(9) 5_665 7_665
Hg5 Hg2 Zn1 101.81(6) 5_666 7_665
Hg5 Hg2 Zn1 105.27(7) 8_566 7_665
Hg5 Hg2 Zn1 150.08(8) 6_566 7_665
Hg5 Hg2 Zn1 66.50(7) 7_666 7_665
Hg3 Hg2 Zn1 74.41(10) 6_565 7_665
Hg3 Hg2 Zn1 32.21(6) 5_665 7_665
Hg3 Hg2 Zn1 105.85(6) 5_666 7_665
Hg3 Hg2 Zn1 147.59(8) 6_566 7_665
Ba1 Hg2 Zn1 132.28(13) 5_566 7_665
Ba1 Hg2 Zn1 44.81(10) 5_666 7_665
Ba2 Hg2 Zn1 49.87(6) . 7_665
Ba2 Hg2 Zn1 90.44(10) 3_565 7_665
Hg4 Hg2 Zn1 96.81(7) 7_566 7_665
Hg4 Hg2 Zn1 71.06(6) 5_666 7_665
Hg4 Hg2 Zn1 31.51(6) 7_666 7_665
Hg4 Hg2 Zn1 130.28(10) 5_566 7_665
Hg1 Hg2 Zn1 87.49(9) 7_565 7_665
Zn1 Hg2 Zn1 87.49(9) 7_565 7_665
Zn1 Hg2 Zn1 104.32(12) 5_565 7_665
Hg1 Hg2 Zn1 104.32(12) 5_565 7_665
Zn1 Hg2 Zn1 44.86(9) 5_665 7_665
Hg1 Hg2 Zn1 44.86(9) 5_665 7_665
Hg1 Hg2 Zn1 0.00(11) 7_665 7_665
Hg5 Hg2 Hg1 30.10(6) 5_666 5_666
Hg5 Hg2 Hg1 113.10(12) 8_566 5_666
Hg5 Hg2 Hg1 78.04(8) 6_566 5_666
Hg5 Hg2 Hg1 74.60(8) 7_666 5_666
Hg3 Hg2 Hg1 148.21(8) 6_565 5_666
Hg3 Hg2 Hg1 106.05(6) 5_665 5_666
Hg3 Hg2 Hg1 31.98(6) 5_666 5_666
Hg3 Hg2 Hg1 73.69(9) 6_566 5_666
Ba1 Hg2 Hg1 134.86(13) 5_566 5_666
Ba1 Hg2 Hg1 48.07(10) 5_666 5_666
Ba2 Hg2 Hg1 130.23(5) . 5_666
Ba2 Hg2 Hg1 89.87(7) 3_565 5_666
Hg4 Hg2 Hg1 148.09(10) 7_566 5_666
Hg4 Hg2 Hg1 50.15(6) 5_666 5_666
Hg4 Hg2 Hg1 83.33(5) 7_666 5_666
Hg4 Hg2 Hg1 108.92(6) 5_566 5_666
Hg1 Hg2 Hg1 179.54(11) 7_565 5_666
Zn1 Hg2 Hg1 179.54(11) 7_565 5_666
Zn1 Hg2 Hg1 135.29(8) 5_565 5_666
Hg1 Hg2 Hg1 135.29(8) 5_565 5_666
Zn1 Hg2 Hg1 76.14(4) 5_665 5_666
Hg1 Hg2 Hg1 76.14(4) 5_665 5_666
Hg1 Hg2 Hg1 92.85(4) 7_665 5_666
Zn1 Hg2 Hg1 92.85(4) 7_665 5_666
Hg5 Hg2 Zn1 30.10(6) 5_666 5_666
Hg5 Hg2 Zn1 113.10(12) 8_566 5_666
Hg5 Hg2 Zn1 78.04(8) 6_566 5_666
Hg5 Hg2 Zn1 74.60(8) 7_666 5_666
Hg3 Hg2 Zn1 148.21(8) 6_565 5_666
Hg3 Hg2 Zn1 106.05(6) 5_665 5_666
Hg3 Hg2 Zn1 31.98(6) 5_666 5_666
Hg3 Hg2 Zn1 73.69(9) 6_566 5_666
Ba1 Hg2 Zn1 134.86(13) 5_566 5_666
Ba1 Hg2 Zn1 48.07(10) 5_666 5_666
Ba2 Hg2 Zn1 130.23(5) . 5_666
Ba2 Hg2 Zn1 89.87(7) 3_565 5_666
Hg4 Hg2 Zn1 148.09(10) 7_566 5_666
Hg4 Hg2 Zn1 50.15(6) 5_666 5_666
Hg4 Hg2 Zn1 83.33(5) 7_666 5_666
Hg4 Hg2 Zn1 108.92(6) 5_566 5_666
Hg1 Hg2 Zn1 179.54(11) 7_565 5_666
Zn1 Hg2 Zn1 179.54(11) 7_565 5_666
Zn1 Hg2 Zn1 135.29(8) 5_565 5_666
Hg1 Hg2 Zn1 135.29(8) 5_565 5_666
Zn1 Hg2 Zn1 76.14(4) 5_665 5_666
Hg1 Hg2 Zn1 76.14(4) 5_665 5_666
Hg1 Hg2 Zn1 92.85(4) 7_665 5_666
Zn1 Hg2 Zn1 92.85(4) 7_665 5_666
Hg1 Hg2 Zn1 0.00(11) 5_666 5_666
Hg5 Hg2 Zn1 74.60(8) 5_666 7_666
Hg5 Hg2 Zn1 78.04(8) 8_566 7_666
Hg5 Hg2 Zn1 113.10(12) 6_566 7_666
Hg5 Hg2 Zn1 30.10(6) 7_666 7_666
Hg3 Hg2 Zn1 148.21(8) 6_565 7_666
Hg3 Hg2 Zn1 106.05(6) 5_665 7_666
Hg3 Hg2 Zn1 31.98(6) 5_666 7_666
Hg3 Hg2 Zn1 73.69(9) 6_566 7_666
Ba1 Hg2 Zn1 134.86(13) 5_566 7_666
Ba1 Hg2 Zn1 48.07(10) 5_666 7_666
Ba2 Hg2 Zn1 89.87(7) . 7_666
Ba2 Hg2 Zn1 130.23(5) 3_565 7_666
Hg4 Hg2 Zn1 108.92(6) 7_566 7_666
Hg4 Hg2 Zn1 83.33(5) 5_666 7_666
Hg4 Hg2 Zn1 50.15(6) 7_666 7_666
Hg4 Hg2 Zn1 148.09(10) 5_566 7_666
Hg1 Hg2 Zn1 135.29(8) 7_565 7_666
Zn1 Hg2 Zn1 135.29(8) 7_565 7_666
Zn1 Hg2 Zn1 179.54(11) 5_565 7_666
Hg1 Hg2 Zn1 179.54(11) 5_565 7_666
Zn1 Hg2 Zn1 92.85(4) 5_665 7_666
Hg1 Hg2 Zn1 92.85(4) 5_665 7_666
Hg1 Hg2 Zn1 76.14(4) 7_665 7_666
Zn1 Hg2 Zn1 76.14(4) 7_665 7_666
Hg1 Hg2 Zn1 44.56(9) 5_666 7_666
Zn1 Hg2 Zn1 44.56(9) 5_666 7_666
Hg5 Hg2 Hg1 74.60(8) 5_666 7_666
Hg5 Hg2 Hg1 78.04(8) 8_566 7_666
Hg5 Hg2 Hg1 113.10(12) 6_566 7_666
Hg5 Hg2 Hg1 30.10(6) 7_666 7_666
Hg3 Hg2 Hg1 148.21(8) 6_565 7_666
Hg3 Hg2 Hg1 106.05(6) 5_665 7_666
Hg3 Hg2 Hg1 31.98(6) 5_666 7_666
Hg3 Hg2 Hg1 73.69(9) 6_566 7_666
Ba1 Hg2 Hg1 134.86(13) 5_566 7_666
Ba1 Hg2 Hg1 48.07(10) 5_666 7_666
Ba2 Hg2 Hg1 89.87(7) . 7_666
Ba2 Hg2 Hg1 130.23(5) 3_565 7_666
Hg4 Hg2 Hg1 108.92(6) 7_566 7_666
Hg4 Hg2 Hg1 83.33(5) 5_666 7_666
Hg4 Hg2 Hg1 50.15(6) 7_666 7_666
Hg4 Hg2 Hg1 148.09(10) 5_566 7_666
Hg1 Hg2 Hg1 135.29(8) 7_565 7_666
Zn1 Hg2 Hg1 135.29(8) 7_565 7_666
Zn1 Hg2 Hg1 179.54(11) 5_565 7_666
Hg1 Hg2 Hg1 179.54(11) 5_565 7_666
Zn1 Hg2 Hg1 92.85(4) 5_665 7_666
Hg1 Hg2 Hg1 92.85(4) 5_665 7_666
Hg1 Hg2 Hg1 76.14(4) 7_665 7_666
Zn1 Hg2 Hg1 76.14(4) 7_665 7_666
Hg1 Hg2 Hg1 44.56(9) 5_666 7_666
Zn1 Hg2 Hg1 44.56(9) 5_666 7_666
Zn1 Hg2 Hg1 0.00(11) 7_666 7_666
Hg5 Hg2 Hg1 113.10(12) 5_666 7_566
Hg5 Hg2 Hg1 30.10(6) 8_566 7_566
Hg5 Hg2 Hg1 74.60(8) 6_566 7_566
Hg5 Hg2 Hg1 78.04(8) 7_666 7_566
Hg3 Hg2 Hg1 106.05(6) 6_565 7_566
Hg3 Hg2 Hg1 148.21(8) 5_665 7_566
Hg3 Hg2 Hg1 73.69(9) 5_666 7_566
Hg3 Hg2 Hg1 31.98(6) 6_566 7_566
Ba1 Hg2 Hg1 48.07(10) 5_566 7_566
Ba1 Hg2 Hg1 134.86(13) 5_666 7_566
Ba2 Hg2 Hg1 89.87(7) . 7_566
Ba2 Hg2 Hg1 130.23(5) 3_565 7_566
Hg4 Hg2 Hg1 50.15(6) 7_566 7_566
Hg4 Hg2 Hg1 148.09(10) 5_666 7_566
Hg4 Hg2 Hg1 108.92(6) 7_666 7_566
Hg4 Hg2 Hg1 83.33(5) 5_566 7_566
Hg1 Hg2 Hg1 76.14(4) 7_565 7_566
Zn1 Hg2 Hg1 76.14(4) 7_565 7_566
Zn1 Hg2 Hg1 92.85(4) 5_565 7_566
Hg1 Hg2 Hg1 92.85(4) 5_565 7_566
Zn1 Hg2 Hg1 179.54(11) 5_665 7_566
Hg1 Hg2 Hg1 179.54(11) 5_665 7_566
Hg1 Hg2 Hg1 135.29(8) 7_665 7_566
Zn1 Hg2 Hg1 135.29(8) 7_665 7_566
Hg1 Hg2 Hg1 103.40(11) 5_666 7_566
Zn1 Hg2 Hg1 103.40(11) 5_666 7_566
Zn1 Hg2 Hg1 86.80(9) 7_666 7_566
Hg1 Hg2 Hg1 86.80(9) 7_666 7_566
Hg5 Hg2 Zn1 113.10(12) 5_666 7_566
Hg5 Hg2 Zn1 30.10(6) 8_566 7_566
Hg5 Hg2 Zn1 74.60(8) 6_566 7_566
Hg5 Hg2 Zn1 78.04(8) 7_666 7_566
Hg3 Hg2 Zn1 106.05(6) 6_565 7_566
Hg3 Hg2 Zn1 148.21(8) 5_665 7_566
Hg3 Hg2 Zn1 73.69(9) 5_666 7_566
Hg3 Hg2 Zn1 31.98(6) 6_566 7_566
Ba1 Hg2 Zn1 48.07(10) 5_566 7_566
Ba1 Hg2 Zn1 134.86(13) 5_666 7_566
Ba2 Hg2 Zn1 89.87(7) . 7_566
Ba2 Hg2 Zn1 130.23(5) 3_565 7_566
Hg4 Hg2 Zn1 50.15(6) 7_566 7_566
Hg4 Hg2 Zn1 148.09(10) 5_666 7_566
Hg4 Hg2 Zn1 108.92(6) 7_666 7_566
Hg4 Hg2 Zn1 83.33(5) 5_566 7_566
Hg1 Hg2 Zn1 76.14(4) 7_565 7_566
Zn1 Hg2 Zn1 76.14(4) 7_565 7_566
Zn1 Hg2 Zn1 92.85(4) 5_565 7_566
Hg1 Hg2 Zn1 92.85(4) 5_565 7_566
Zn1 Hg2 Zn1 179.54(11) 5_665 7_566
Hg1 Hg2 Zn1 179.54(11) 5_665 7_566
Hg1 Hg2 Zn1 135.29(8) 7_665 7_566
Zn1 Hg2 Zn1 135.29(8) 7_665 7_566
Hg1 Hg2 Zn1 103.40(11) 5_666 7_566
Zn1 Hg2 Zn1 103.40(11) 5_666 7_566
Zn1 Hg2 Zn1 86.80(9) 7_666 7_566
Hg1 Hg2 Zn1 86.80(9) 7_666 7_566
Hg1 Hg2 Zn1 0.00(8) 7_566 7_566
Hg5 Hg2 Hg1 78.04(8) 5_666 5_566
Hg5 Hg2 Hg1 74.60(8) 8_566 5_566
Hg5 Hg2 Hg1 30.10(6) 6_566 5_566
Hg5 Hg2 Hg1 113.10(12) 7_666 5_566
Hg3 Hg2 Hg1 106.05(6) 6_565 5_566
Hg3 Hg2 Hg1 148.21(8) 5_665 5_566
Hg3 Hg2 Hg1 73.69(9) 5_666 5_566
Hg3 Hg2 Hg1 31.98(6) 6_566 5_566
Ba1 Hg2 Hg1 48.07(10) 5_566 5_566
Ba1 Hg2 Hg1 134.86(13) 5_666 5_566
Ba2 Hg2 Hg1 130.23(5) . 5_566
Ba2 Hg2 Hg1 89.87(7) 3_565 5_566
Hg4 Hg2 Hg1 83.33(5) 7_566 5_566
Hg4 Hg2 Hg1 108.92(6) 5_666 5_566
Hg4 Hg2 Hg1 148.09(10) 7_666 5_566
Hg4 Hg2 Hg1 50.15(6) 5_566 5_566
Hg1 Hg2 Hg1 92.85(4) 7_565 5_566
Zn1 Hg2 Hg1 92.85(4) 7_565 5_566
Zn1 Hg2 Hg1 76.14(4) 5_565 5_566
Hg1 Hg2 Hg1 76.14(4) 5_565 5_566
Zn1 Hg2 Hg1 135.29(8) 5_665 5_566
Hg1 Hg2 Hg1 135.29(8) 5_665 5_566
Hg1 Hg2 Hg1 179.54(11) 7_665 5_566
Zn1 Hg2 Hg1 179.54(11) 7_665 5_566
Hg1 Hg2 Hg1 86.80(9) 5_666 5_566
Zn1 Hg2 Hg1 86.80(9) 5_666 5_566
Zn1 Hg2 Hg1 103.40(11) 7_666 5_566
Hg1 Hg2 Hg1 103.40(11) 7_666 5_566
Hg1 Hg2 Hg1 44.56(9) 7_566 5_566
Zn1 Hg2 Hg1 44.56(9) 7_566 5_566
Hg5 Hg2 Zn1 78.04(8) 5_666 5_566
Hg5 Hg2 Zn1 74.60(8) 8_566 5_566
Hg5 Hg2 Zn1 30.10(6) 6_566 5_566
Hg5 Hg2 Zn1 113.10(12) 7_666 5_566
Hg3 Hg2 Zn1 106.05(6) 6_565 5_566
Hg3 Hg2 Zn1 148.21(8) 5_665 5_566
Hg3 Hg2 Zn1 73.69(9) 5_666 5_566
Hg3 Hg2 Zn1 31.98(6) 6_566 5_566
Ba1 Hg2 Zn1 48.07(10) 5_566 5_566
Ba1 Hg2 Zn1 134.86(13) 5_666 5_566
Ba2 Hg2 Zn1 130.23(5) . 5_566
Ba2 Hg2 Zn1 89.87(7) 3_565 5_566
Hg4 Hg2 Zn1 83.33(5) 7_566 5_566
Hg4 Hg2 Zn1 108.92(6) 5_666 5_566
Hg4 Hg2 Zn1 148.09(10) 7_666 5_566
Hg4 Hg2 Zn1 50.15(6) 5_566 5_566
Hg1 Hg2 Zn1 92.85(4) 7_565 5_566
Zn1 Hg2 Zn1 92.85(4) 7_565 5_566
Zn1 Hg2 Zn1 76.14(4) 5_565 5_566
Hg1 Hg2 Zn1 76.14(4) 5_565 5_566
Zn1 Hg2 Zn1 135.29(8) 5_665 5_566
Hg1 Hg2 Zn1 135.29(8) 5_665 5_566
Hg1 Hg2 Zn1 179.54(11) 7_665 5_566
Zn1 Hg2 Zn1 179.54(11) 7_665 5_566
Hg1 Hg2 Zn1 86.80(9) 5_666 5_566
Zn1 Hg2 Zn1 86.80(9) 5_666 5_566
Zn1 Hg2 Zn1 103.40(11) 7_666 5_566
Hg1 Hg2 Zn1 103.40(11) 7_666 5_566
Hg1 Hg2 Zn1 44.56(9) 7_566 5_566
Zn1 Hg2 Zn1 44.56(9) 7_566 5_566
Hg1 Hg2 Zn1 0.0 5_566 5_566
Hg5 Hg2 Hg4 31.09(4) 5_666 1_565
Hg5 Hg2 Hg4 133.20(10) 8_566 1_565
Hg5 Hg2 Hg4 31.09(4) 6_566 1_565
Hg5 Hg2 Hg4 133.20(10) 7_666 1_565
Hg3 Hg2 Hg4 101.81(5) 6_565 1_565
Hg3 Hg2 Hg4 101.81(5) 5_665 1_565
Hg3 Hg2 Hg4 78.17(6) 5_666 1_565
Hg3 Hg2 Hg4 78.17(6) 6_566 1_565
Ba1 Hg2 Hg4 90.39(3) 5_566 1_565
Ba1 Hg2 Hg4 90.39(3) 5_666 1_565
Ba2 Hg2 Hg4 161.74(13) . 1_565
Ba2 Hg2 Hg4 44.29(8) 3_565 1_565
Hg4 Hg2 Hg4 135.39(3) 7_566 1_565
Hg4 Hg2 Hg4 50.48(4) 5_666 1_565
Hg4 Hg2 Hg4 135.39(3) 7_666 1_565
Hg4 Hg2 Hg4 50.48(4) 5_566 1_565
Hg1 Hg2 Hg4 120.66(6) 7_565 1_565
Zn1 Hg2 Hg4 120.66(6) 7_565 1_565
Zn1 Hg2 Hg4 76.49(5) 5_565 1_565
Hg1 Hg2 Hg4 76.49(5) 5_565 1_565
Zn1 Hg2 Hg4 76.49(5) 5_665 1_565
Hg1 Hg2 Hg4 76.49(5) 5_665 1_565
Hg1 Hg2 Hg4 120.66(6) 7_665 1_565
Zn1 Hg2 Hg4 120.66(6) 7_665 1_565
Hg1 Hg2 Hg4 59.40(5) 5_666 1_565
Zn1 Hg2 Hg4 59.40(5) 5_666 1_565
Zn1 Hg2 Hg4 103.29(7) 7_666 1_565
Hg1 Hg2 Hg4 103.29(7) 7_666 1_565
Hg1 Hg2 Hg4 103.29(7) 7_566 1_565
Zn1 Hg2 Hg4 103.29(7) 7_566 1_565
Hg1 Hg2 Hg4 59.40(5) 5_566 1_565
Zn1 Hg2 Hg4 59.40(5) 5_566 1_565
Hg5 Hg2 Hg4 133.20(10) 5_666 3
Hg5 Hg2 Hg4 31.09(4) 8_566 3
Hg5 Hg2 Hg4 133.20(10) 6_566 3
Hg5 Hg2 Hg4 31.09(4) 7_666 3
Hg3 Hg2 Hg4 101.81(5) 6_565 3
Hg3 Hg2 Hg4 101.81(5) 5_665 3
Hg3 Hg2 Hg4 78.17(6) 5_666 3
Hg3 Hg2 Hg4 78.17(6) 6_566 3
Ba1 Hg2 Hg4 90.39(3) 5_566 3
Ba1 Hg2 Hg4 90.39(3) 5_666 3
Ba2 Hg2 Hg4 44.29(8) . 3
Ba2 Hg2 Hg4 161.74(13) 3_565 3
Hg4 Hg2 Hg4 50.48(4) 7_566 3
Hg4 Hg2 Hg4 135.39(3) 5_666 3
Hg4 Hg2 Hg4 50.48(4) 7_666 3
Hg4 Hg2 Hg4 135.39(3) 5_566 3
Hg1 Hg2 Hg4 76.49(5) 7_565 3
Zn1 Hg2 Hg4 76.49(5) 7_565 3
Zn1 Hg2 Hg4 120.66(6) 5_565 3
Hg1 Hg2 Hg4 120.66(6) 5_565 3
Zn1 Hg2 Hg4 120.66(6) 5_665 3
Hg1 Hg2 Hg4 120.66(6) 5_665 3
Hg1 Hg2 Hg4 76.49(5) 7_665 3
Zn1 Hg2 Hg4 76.49(5) 7_665 3
Hg1 Hg2 Hg4 103.29(7) 5_666 3
Zn1 Hg2 Hg4 103.29(7) 5_666 3
Zn1 Hg2 Hg4 59.40(5) 7_666 3
Hg1 Hg2 Hg4 59.40(5) 7_666 3
Hg1 Hg2 Hg4 59.40(5) 7_566 3
Zn1 Hg2 Hg4 59.40(5) 7_566 3
Hg1 Hg2 Hg4 103.29(7) 5_566 3
Zn1 Hg2 Hg4 103.29(7) 5_566 3
Hg4 Hg2 Hg4 153.97(12) 1_565 3
Hg5 Hg2 Ba2 39.75(7) 5_666 3_566
Hg5 Hg2 Ba2 98.45(11) 8_566 3_566
Hg5 Hg2 Ba2 39.75(7) 6_566 3_566
Hg5 Hg2 Ba2 98.45(11) 7_666 3_566
Hg3 Hg2 Ba2 137.80(4) 6_565 3_566
Hg3 Hg2 Ba2 137.80(4) 5_665 3_566
Hg3 Hg2 Ba2 42.05(6) 5_666 3_566
Hg3 Hg2 Ba2 42.05(6) 6_566 3_566
Ba1 Hg2 Ba2 91.40(10) 5_566 3_566
Ba1 Hg2 Ba2 91.40(10) 5_666 3_566
Ba2 Hg2 Ba2 156.66(12) . 3_566
Ba2 Hg2 Ba2 85.89(8) 3_565 3_566
Hg4 Hg2 Ba2 122.52(7) 7_566 3_566
Hg4 Hg2 Ba2 74.71(5) 5_666 3_566
Hg4 Hg2 Ba2 122.52(7) 7_666 3_566
Hg4 Hg2 Ba2 74.71(5) 5_566 3_566
Hg1 Hg2 Ba2 136.14(4) 7_565 3_566
Zn1 Hg2 Ba2 136.14(4) 7_565 3_566
Zn1 Hg2 Ba2 106.21(6) 5_565 3_566
Hg1 Hg2 Ba2 106.21(6) 5_565 3_566
Zn1 Hg2 Ba2 106.21(6) 5_665 3_566
Hg1 Hg2 Ba2 106.21(6) 5_665 3_566
Hg1 Hg2 Ba2 136.14(4) 7_665 3_566
Zn1 Hg2 Ba2 136.14(4) 7_665 3_566
Hg1 Hg2 Ba2 43.54(5) 5_666 3_566
Zn1 Hg2 Ba2 43.54(5) 5_666 3_566
Zn1 Hg2 Ba2 73.40(8) 7_666 3_566
Hg1 Hg2 Ba2 73.40(8) 7_666 3_566
Hg1 Hg2 Ba2 73.40(8) 7_566 3_566
Zn1 Hg2 Ba2 73.40(8) 7_566 3_566
Hg1 Hg2 Ba2 43.54(5) 5_566 3_566
Zn1 Hg2 Ba2 43.54(5) 5_566 3_566
Hg4 Hg2 Ba2 41.60(6) 1_565 3_566
Hg4 Hg2 Ba2 112.37(9) 3 3_566
Hg5 Hg2 Ba2 98.45(11) 5_666 1_556
Hg5 Hg2 Ba2 39.75(7) 8_566 1_556
Hg5 Hg2 Ba2 98.45(11) 6_566 1_556
Hg5 Hg2 Ba2 39.75(7) 7_666 1_556
Hg3 Hg2 Ba2 137.80(4) 6_565 1_556
Hg3 Hg2 Ba2 137.80(4) 5_665 1_556
Hg3 Hg2 Ba2 42.05(6) 5_666 1_556
Hg3 Hg2 Ba2 42.05(6) 6_566 1_556
Ba1 Hg2 Ba2 91.40(10) 5_566 1_556
Ba1 Hg2 Ba2 91.40(10) 5_666 1_556
Ba2 Hg2 Ba2 85.89(8) . 1_556
Ba2 Hg2 Ba2 156.66(12) 3_565 1_556
Hg4 Hg2 Ba2 74.71(5) 7_566 1_556
Hg4 Hg2 Ba2 122.52(7) 5_666 1_556
Hg4 Hg2 Ba2 74.71(5) 7_666 1_556
Hg4 Hg2 Ba2 122.52(7) 5_566 1_556
Hg1 Hg2 Ba2 106.21(6) 7_565 1_556
Zn1 Hg2 Ba2 106.21(6) 7_565 1_556
Zn1 Hg2 Ba2 136.14(4) 5_565 1_556
Hg1 Hg2 Ba2 136.14(4) 5_565 1_556
Zn1 Hg2 Ba2 136.14(4) 5_665 1_556
Hg1 Hg2 Ba2 136.14(4) 5_665 1_556
Hg1 Hg2 Ba2 106.21(6) 7_665 1_556
Zn1 Hg2 Ba2 106.21(6) 7_665 1_556
Hg1 Hg2 Ba2 73.40(8) 5_666 1_556
Zn1 Hg2 Ba2 73.40(8) 5_666 1_556
Zn1 Hg2 Ba2 43.54(5) 7_666 1_556
Hg1 Hg2 Ba2 43.54(5) 7_666 1_556
Hg1 Hg2 Ba2 43.54(5) 7_566 1_556
Zn1 Hg2 Ba2 43.54(5) 7_566 1_556
Hg1 Hg2 Ba2 73.40(8) 5_566 1_556
Zn1 Hg2 Ba2 73.40(8) 5_566 1_556
Hg4 Hg2 Ba2 112.37(9) 1_565 1_556
Hg4 Hg2 Ba2 41.60(6) 3 1_556
Ba2 Hg2 Ba2 70.77(10) 3_566 1_556
Hg1 Hg3 Zn1 86.00(14) . 3
Hg1 Hg3 Hg1 86.00(14) . 3
Zn1 Hg3 Hg1 0.00(17) 3 3
Hg1 Hg3 Hg3 137.00(7) . 2_655
Zn1 Hg3 Hg3 137.00(7) 3 2_655
Hg1 Hg3 Hg3 137.00(7) 3 2_655
Hg1 Hg3 Hg5 121.31(13) . 3
Zn1 Hg3 Hg5 56.20(9) 3 3
Hg1 Hg3 Hg5 56.20(9) 3 3
Hg3 Hg3 Hg5 91.53(6) 2_655 3
Hg1 Hg3 Hg5 56.20(9) . .
Zn1 Hg3 Hg5 121.31(13) 3 .
Hg1 Hg3 Hg5 121.31(13) 3 .
Hg3 Hg3 Hg5 91.53(6) 2_655 .
Hg5 Hg3 Hg5 104.15(12) 3 .
Hg1 Hg3 Hg2 107.67(12) . 5_665
Zn1 Hg3 Hg2 107.67(12) 3 5_665
Hg1 Hg3 Hg2 107.67(12) 3 5_665
Hg3 Hg3 Hg2 65.33(6) 2_655 5_665
Hg5 Hg3 Hg2 124.69(6) 3 5_665
Hg5 Hg3 Hg2 124.69(6) . 5_665
Hg1 Hg3 Hg2 107.68(12) . 5_666
Zn1 Hg3 Hg2 107.68(12) 3 5_666
Hg1 Hg3 Hg2 107.68(12) 3 5_666
Hg3 Hg3 Hg2 65.61(6) 2_655 5_666
Hg5 Hg3 Hg2 56.75(6) 3 5_666
Hg5 Hg3 Hg2 56.75(6) . 5_666
Hg2 Hg3 Hg2 130.94(9) 5_665 5_666
Hg1 Hg3 Ba2 150.51(13) . 5_665
Zn1 Hg3 Ba2 72.76(7) 3 5_665
Hg1 Hg3 Ba2 72.76(7) 3 5_665
Hg3 Hg3 Ba2 66.84(5) 2_655 5_665
Hg5 Hg3 Ba2 62.77(8) 3 5_665
Hg5 Hg3 Ba2 153.14(11) . 5_665
Hg2 Hg3 Ba2 61.95(7) 5_665 5_665
Hg2 Hg3 Ba2 98.30(8) 5_666 5_665
Hg1 Hg3 Ba2 72.76(7) . 7_655
Zn1 Hg3 Ba2 150.51(13) 3 7_655
Hg1 Hg3 Ba2 150.51(13) 3 7_655
Hg3 Hg3 Ba2 66.84(5) 2_655 7_655
Hg5 Hg3 Ba2 153.14(11) 3 7_655
Hg5 Hg3 Ba2 62.77(8) . 7_655
Hg2 Hg3 Ba2 61.95(7) 5_665 7_655
Hg2 Hg3 Ba2 98.30(8) 5_666 7_655
Ba2 Hg3 Ba2 117.63(12) 5_665 7_655
Hg1 Hg3 Ba1 65.38(11) . 1_554
Zn1 Hg3 Ba1 65.38(11) 3 1_554
Hg1 Hg3 Ba1 65.38(11) 3 1_554
Hg3 Hg3 Ba1 124.57(7) 2_655 1_554
Hg5 Hg3 Ba1 119.37(7) 3 1_554
Hg5 Hg3 Ba1 119.37(7) . 1_554
Hg2 Hg3 Ba1 59.24(9) 5_665 1_554
Hg2 Hg3 Ba1 169.82(11) 5_666 1_554
Ba2 Hg3 Ba1 86.90(8) 5_665 1_554
Ba2 Hg3 Ba1 86.90(8) 7_655 1_554
Hg1 Hg3 Ba1 66.99(10) . .
Zn1 Hg3 Ba1 66.99(10) 3 .
Hg1 Hg3 Ba1 66.99(10) 3 .
Hg3 Hg3 Ba1 122.46(7) 2_655 .
Hg5 Hg3 Ba1 57.83(6) 3 .
Hg5 Hg3 Ba1 57.83(6) . .
Hg2 Hg3 Ba1 172.21(11) 5_665 .
Hg2 Hg3 Ba1 56.85(8) 5_666 .
Ba2 Hg3 Ba1 119.69(7) 5_665 .
Ba2 Hg3 Ba1 119.69(7) 7_655 .
Ba1 Hg3 Ba1 112.97(8) 1_554 .
Hg1 Hg3 Hg3 43.00(7) . 2
Zn1 Hg3 Hg3 43.00(7) 3 2
Hg1 Hg3 Hg3 43.00(7) 3 2
Hg3 Hg3 Hg3 180.0(2) 2_655 2
Hg5 Hg3 Hg3 88.47(6) 3 2
Hg5 Hg3 Hg3 88.47(6) . 2
Hg2 Hg3 Hg3 114.67(6) 5_665 2
Hg2 Hg3 Hg3 114.39(6) 5_666 2
Ba2 Hg3 Hg3 113.16(5) 5_665 2
Ba2 Hg3 Hg3 113.16(5) 7_655 2
Ba1 Hg3 Hg3 55.43(7) 1_554 2
Ba1 Hg3 Hg3 57.54(7) . 2
Hg1 Hg3 Hg5 153.24(13) . 4_655
Zn1 Hg3 Hg5 95.99(8) 3 4_655
Hg1 Hg3 Hg5 95.99(8) 3 4_655
Hg3 Hg3 Hg5 47.11(4) 2_655 4_655
Hg5 Hg3 Hg5 44.41(6) 3 4_655
Hg5 Hg3 Hg5 101.41(10) . 4_655
Hg2 Hg3 Hg5 97.18(7) 5_665 4_655
Hg2 Hg3 Hg5 46.30(5) 5_666 4_655
Ba2 Hg3 Hg5 52.36(7) 5_665 4_655
Ba2 Hg3 Hg5 112.24(8) 7_655 4_655
Ba1 Hg3 Hg5 139.18(6) 1_554 4_655
Ba1 Hg3 Hg5 89.17(8) . 4_655
Hg3 Hg3 Hg5 132.89(4) 2 4_655
Hg1 Hg3 Hg5 95.99(8) . 2_655
Zn1 Hg3 Hg5 153.24(13) 3 2_655
Hg1 Hg3 Hg5 153.24(13) 3 2_655
Hg3 Hg3 Hg5 47.11(4) 2_655 2_655
Hg5 Hg3 Hg5 101.41(10) 3 2_655
Hg5 Hg3 Hg5 44.41(6) . 2_655
Hg2 Hg3 Hg5 97.18(7) 5_665 2_655
Hg2 Hg3 Hg5 46.30(5) 5_666 2_655
Ba2 Hg3 Hg5 112.24(8) 5_665 2_655
Ba2 Hg3 Hg5 52.36(7) 7_655 2_655
Ba1 Hg3 Hg5 139.18(6) 1_554 2_655
Ba1 Hg3 Hg5 89.17(8) . 2_655
Hg3 Hg3 Hg5 132.89(4) 2 2_655
Hg5 Hg3 Hg5 70.65(7) 4_655 2_655
Hg1 Hg3 Hg4 33.10(9) . 1_554
Zn1 Hg3 Hg4 100.38(10) 3 1_554
Hg1 Hg3 Hg4 100.38(10) 3 1_554
Hg3 Hg3 Hg4 116.63(4) 2_655 1_554
Hg5 Hg3 Hg4 151.51(10) 3 1_554
Hg5 Hg3 Hg4 72.63(6) . 1_554
Hg2 Hg3 Hg4 74.93(6) 5_665 1_554
Hg2 Hg3 Hg4 129.29(5) 5_666 1_554
Ba2 Hg3 Hg4 130.47(11) 5_665 1_554
Ba2 Hg3 Hg4 51.11(4) 7_655 1_554
Ba1 Hg3 Hg4 48.74(5) 1_554 1_554
Ba1 Hg3 Hg4 100.06(7) . 1_554
Hg3 Hg3 Hg4 63.37(4) 2 1_554
Hg5 Hg3 Hg4 163.34(6) 4_655 1_554
Hg5 Hg3 Hg4 95.45(4) 2_655 1_554
Hg1 Hg3 Hg4 100.38(10) . 3_554
Zn1 Hg3 Hg4 33.10(9) 3 3_554
Hg1 Hg3 Hg4 33.10(9) 3 3_554
Hg3 Hg3 Hg4 116.63(4) 2_655 3_554
Hg5 Hg3 Hg4 72.63(6) 3 3_554
Hg5 Hg3 Hg4 151.51(10) . 3_554
Hg2 Hg3 Hg4 74.93(6) 5_665 3_554
Hg2 Hg3 Hg4 129.29(5) 5_666 3_554
Ba2 Hg3 Hg4 51.11(4) 5_665 3_554
Ba2 Hg3 Hg4 130.47(11) 7_655 3_554
Ba1 Hg3 Hg4 48.74(5) 1_554 3_554
Ba1 Hg3 Hg4 100.06(7) . 3_554
Hg3 Hg3 Hg4 63.37(4) 2 3_554
Hg5 Hg3 Hg4 95.45(4) 4_655 3_554
Hg5 Hg3 Hg4 163.34(6) 2_655 3_554
Hg4 Hg3 Hg4 96.54(8) 1_554 3_554
Hg1 Hg3 Hg5 69.16(10) . 1_554
Zn1 Hg3 Hg5 109.13(12) 3 1_554
Hg1 Hg3 Hg5 109.13(12) 3 1_554
Hg3 Hg3 Hg5 90.97(4) 2_655 1_554
Hg5 Hg3 Hg5 157.84(8) 3 1_554
Hg5 Hg3 Hg5 97.79(6) . 1_554
Hg2 Hg3 Hg5 38.82(4) 5_665 1_554
Hg2 Hg3 Hg5 142.66(6) 5_666 1_554
Ba2 Hg3 Hg5 98.28(9) 5_665 1_554
Ba2 Hg3 Hg5 44.49(7) 7_655 1_554
Ba1 Hg3 Hg5 43.77(5) 1_554 1_554
Ba1 Hg3 Hg5 136.13(7) . 1_554
Hg3 Hg3 Hg5 89.03(4) 2 1_554
Hg5 Hg3 Hg5 133.68(7) 4_655 1_554
Hg5 Hg3 Hg5 96.39(5) 2_655 1_554
Hg4 Hg3 Hg5 36.17(4) 1_554 1_554
Hg4 Hg3 Hg5 86.60(7) 3_554 1_554
Hg1 Hg3 Hg5 109.13(12) . 3_554
Zn1 Hg3 Hg5 69.16(10) 3 3_554
Hg1 Hg3 Hg5 69.16(10) 3 3_554
Hg3 Hg3 Hg5 90.97(4) 2_655 3_554
Hg5 Hg3 Hg5 97.79(6) 3 3_554
Hg5 Hg3 Hg5 157.84(8) . 3_554
Hg2 Hg3 Hg5 38.82(4) 5_665 3_554
Hg2 Hg3 Hg5 142.66(6) 5_666 3_554
Ba2 Hg3 Hg5 44.49(7) 5_665 3_554
Ba2 Hg3 Hg5 98.28(9) 7_655 3_554
Ba1 Hg3 Hg5 43.77(5) 1_554 3_554
Ba1 Hg3 Hg5 136.13(7) . 3_554
Hg3 Hg3 Hg5 89.03(4) 2 3_554
Hg5 Hg3 Hg5 96.39(5) 4_655 3_554
Hg5 Hg3 Hg5 133.68(7) 2_655 3_554
Hg4 Hg3 Hg5 86.60(7) 1_554 3_554
Hg4 Hg3 Hg5 36.17(4) 3_554 3_554
Hg5 Hg3 Hg5 60.15(6) 1_554 3_554
Hg1 Hg3 Hg5 24.92(9) . 2
Zn1 Hg3 Hg5 75.84(9) 3 2
Hg1 Hg3 Hg5 75.84(9) 3 2
Hg3 Hg3 Hg5 142.02(4) 2_655 2
Hg5 Hg3 Hg5 97.46(8) 3 2
Hg5 Hg3 Hg5 50.49(6) . 2
Hg2 Hg3 Hg5 132.26(7) 5_665 2
Hg2 Hg3 Hg5 88.92(7) 5_666 2
Ba2 Hg3 Hg5 148.51(7) 5_665 2
Ba2 Hg3 Hg5 91.26(6) 7_655 2
Ba1 Hg3 Hg5 82.18(8) 1_554 2
Ba1 Hg3 Hg5 42.10(5) . 2
Hg3 Hg3 Hg5 37.98(4) 2 2
Hg5 Hg3 Hg5 130.32(8) 4_655 2
Hg5 Hg3 Hg5 94.91(6) 2_655 2
Hg4 Hg3 Hg5 58.01(5) 1_554 2
Hg4 Hg3 Hg5 101.25(6) 3_554 2
Hg5 Hg3 Hg5 94.03(5) 1_554 2
Hg5 Hg3 Hg5 123.85(7) 3_554 2
Hg1 Hg3 Hg5 75.84(9) . 4
Zn1 Hg3 Hg5 24.92(9) 3 4
Hg1 Hg3 Hg5 24.92(9) 3 4
Hg3 Hg3 Hg5 142.02(4) 2_655 4
Hg5 Hg3 Hg5 50.49(6) 3 4
Hg5 Hg3 Hg5 97.46(8) . 4
Hg2 Hg3 Hg5 132.26(7) 5_665 4
Hg2 Hg3 Hg5 88.92(7) 5_666 4
Ba2 Hg3 Hg5 91.26(6) 5_665 4
Ba2 Hg3 Hg5 148.51(7) 7_655 4
Ba1 Hg3 Hg5 82.18(8) 1_554 4
Ba1 Hg3 Hg5 42.10(5) . 4
Hg3 Hg3 Hg5 37.98(4) 2 4
Hg5 Hg3 Hg5 94.91(6) 4_655 4
Hg5 Hg3 Hg5 130.32(8) 2_655 4
Hg4 Hg3 Hg5 101.25(6) 1_554 4
Hg4 Hg3 Hg5 58.01(5) 3_554 4
Hg5 Hg3 Hg5 123.85(7) 1_554 4
Hg5 Hg3 Hg5 94.03(5) 3_554 4
Hg5 Hg3 Hg5 58.10(6) 2 4
Hg1 Hg3 Hg1 158.40(6) . 3_655
Zn1 Hg3 Hg1 115.60(10) 3 3_655
Hg1 Hg3 Hg1 115.60(10) 3 3_655
Hg3 Hg3 Hg1 21.40(4) 2_655 3_655
Hg5 Hg3 Hg1 74.79(7) 3 3_655
Hg5 Hg3 Hg1 108.26(9) . 3_655
Hg2 Hg3 Hg1 67.07(7) 5_665 3_655
Hg2 Hg3 Hg1 67.45(7) 5_666 3_655
Ba2 Hg3 Hg1 47.26(5) 5_665 3_655
Ba2 Hg3 Hg1 86.88(7) 7_655 3_655
Ba1 Hg3 Hg1 121.83(9) 1_554 3_655
Ba1 Hg3 Hg1 120.04(9) . 3_655
Hg3 Hg3 Hg1 158.60(4) 2 3_655
Hg5 Hg3 Hg1 32.42(5) 4_655 3_655
Hg5 Hg3 Hg1 65.03(6) 2_655 3_655
Hg4 Hg3 Hg1 133.56(7) 1_554 3_655
Hg4 Hg3 Hg1 98.31(6) 3_554 3_655
Hg5 Hg3 Hg1 101.40(7) 1_554 3_655
Hg5 Hg3 Hg1 80.33(6) 3_554 3_655
Hg5 Hg3 Hg1 155.71(8) 2 3_655
Hg5 Hg3 Hg1 123.86(6) 4 3_655
Hg1 Hg3 Zn1 158.40(6) . 3_655
Zn1 Hg3 Zn1 115.60(10) 3 3_655
Hg1 Hg3 Zn1 115.60(10) 3 3_655
Hg3 Hg3 Zn1 21.40(4) 2_655 3_655
Hg5 Hg3 Zn1 74.79(7) 3 3_655
Hg5 Hg3 Zn1 108.26(9) . 3_655
Hg2 Hg3 Zn1 67.07(7) 5_665 3_655
Hg2 Hg3 Zn1 67.45(7) 5_666 3_655
Ba2 Hg3 Zn1 47.26(5) 5_665 3_655
Ba2 Hg3 Zn1 86.88(7) 7_655 3_655
Ba1 Hg3 Zn1 121.83(9) 1_554 3_655
Ba1 Hg3 Zn1 120.04(9) . 3_655
Hg3 Hg3 Zn1 158.60(4) 2 3_655
Hg5 Hg3 Zn1 32.42(5) 4_655 3_655
Hg5 Hg3 Zn1 65.03(6) 2_655 3_655
Hg4 Hg3 Zn1 133.56(7) 1_554 3_655
Hg4 Hg3 Zn1 98.31(6) 3_554 3_655
Hg5 Hg3 Zn1 101.40(7) 1_554 3_655
Hg5 Hg3 Zn1 80.33(6) 3_554 3_655
Hg5 Hg3 Zn1 155.71(8) 2 3_655
Hg5 Hg3 Zn1 123.86(6) 4 3_655
Hg1 Hg3 Zn1 0.00(12) 3_655 3_655
Hg1 Hg3 Zn1 115.60(10) . 1_655
Zn1 Hg3 Zn1 158.40(6) 3 1_655
Hg1 Hg3 Zn1 158.40(6) 3 1_655
Hg3 Hg3 Zn1 21.40(4) 2_655 1_655
Hg5 Hg3 Zn1 108.26(9) 3 1_655
Hg5 Hg3 Zn1 74.79(7) . 1_655
Hg2 Hg3 Zn1 67.07(7) 5_665 1_655
Hg2 Hg3 Zn1 67.45(7) 5_666 1_655
Ba2 Hg3 Zn1 86.88(7) 5_665 1_655
Ba2 Hg3 Zn1 47.26(5) 7_655 1_655
Ba1 Hg3 Zn1 121.83(9) 1_554 1_655
Ba1 Hg3 Zn1 120.04(9) . 1_655
Hg3 Hg3 Zn1 158.60(4) 2 1_655
Hg5 Hg3 Zn1 65.03(6) 4_655 1_655
Hg5 Hg3 Zn1 32.42(5) 2_655 1_655
Hg4 Hg3 Zn1 98.31(6) 1_554 1_655
Hg4 Hg3 Zn1 133.56(7) 3_554 1_655
Hg5 Hg3 Zn1 80.33(6) 1_554 1_655
Hg5 Hg3 Zn1 101.40(7) 3_554 1_655
Hg5 Hg3 Zn1 123.86(6) 2 1_655
Hg5 Hg3 Zn1 155.71(8) 4 1_655
Hg1 Hg3 Zn1 42.79(8) 3_655 1_655
Zn1 Hg3 Zn1 42.79(8) 3_655 1_655
Hg1 Hg3 Hg1 115.60(10) . 1_655
Zn1 Hg3 Hg1 158.40(6) 3 1_655
Hg1 Hg3 Hg1 158.40(6) 3 1_655
Hg3 Hg3 Hg1 21.40(4) 2_655 1_655
Hg5 Hg3 Hg1 108.26(9) 3 1_655
Hg5 Hg3 Hg1 74.79(7) . 1_655
Hg2 Hg3 Hg1 67.07(7) 5_665 1_655
Hg2 Hg3 Hg1 67.45(7) 5_666 1_655
Ba2 Hg3 Hg1 86.88(7) 5_665 1_655
Ba2 Hg3 Hg1 47.26(5) 7_655 1_655
Ba1 Hg3 Hg1 121.83(9) 1_554 1_655
Ba1 Hg3 Hg1 120.04(9) . 1_655
Hg3 Hg3 Hg1 158.60(4) 2 1_655
Hg5 Hg3 Hg1 65.03(6) 4_655 1_655
Hg5 Hg3 Hg1 32.42(5) 2_655 1_655
Hg4 Hg3 Hg1 98.31(6) 1_554 1_655
Hg4 Hg3 Hg1 133.56(7) 3_554 1_655
Hg5 Hg3 Hg1 80.33(6) 1_554 1_655
Hg5 Hg3 Hg1 101.40(7) 3_554 1_655
Hg5 Hg3 Hg1 123.86(6) 2 1_655
Hg5 Hg3 Hg1 155.71(8) 4 1_655
Hg1 Hg3 Hg1 42.79(8) 3_655 1_655
Zn1 Hg3 Hg1 42.79(8) 3_655 1_655
Zn1 Hg3 Hg1 0.00(12) 1_655 1_655
Zn1 Hg4 Hg1 0.00(10) 1_556 1_556
Zn1 Hg4 Hg5 118.02(12) 1_556 6_556
Hg1 Hg4 Hg5 118.02(12) 1_556 6_556
Zn1 Hg4 Hg5 118.02(12) 1_556 5_656
Hg1 Hg4 Hg5 118.02(12) 1_556 5_656
Hg5 Hg4 Hg5 60.94(9) 6_556 5_656
Zn1 Hg4 Hg5 112.94(9) 1_556 2
Hg1 Hg4 Hg5 112.94(9) 1_556 2
Hg5 Hg4 Hg5 86.81(7) 6_556 2
Hg5 Hg4 Hg5 127.97(10) 5_656 2
Zn1 Hg4 Hg5 112.94(10) 1_556 .
Hg1 Hg4 Hg5 112.94(10) 1_556 .
Hg5 Hg4 Hg5 127.97(10) 6_556 .
Hg5 Hg4 Hg5 86.81(7) 5_656 .
Hg5 Hg4 Hg5 82.83(10) 2 .
Zn1 Hg4 Ba1 68.21(14) 1_556 .
Hg1 Hg4 Ba1 68.21(14) 1_556 .
Hg5 Hg4 Ba1 147.71(6) 6_556 .
Hg5 Hg4 Ba1 147.71(6) 5_656 .
Hg5 Hg4 Ba1 63.24(8) 2 .
Hg5 Hg4 Ba1 63.24(8) . .
Zn1 Hg4 Ba2 178.93(14) 1_556 3
Hg1 Hg4 Ba2 178.93(14) 1_556 3
Hg5 Hg4 Ba2 62.86(8) 6_556 3
Hg5 Hg4 Ba2 62.86(8) 5_656 3
Hg5 Hg4 Ba2 66.32(8) 2 3
Hg5 Hg4 Ba2 66.32(8) . 3
Ba1 Hg4 Ba2 110.72(14) . 3
Zn1 Hg4 Ba2 73.17(7) 1_556 7_656
Hg1 Hg4 Ba2 73.17(7) 1_556 7_656
Hg5 Hg4 Ba2 124.08(9) 6_556 7_656
Hg5 Hg4 Ba2 66.00(7) 5_656 7_656
Hg5 Hg4 Ba2 142.77(10) 2 7_656
Hg5 Hg4 Ba2 62.26(8) . 7_656
Ba1 Hg4 Ba2 88.20(7) . 7_656
Ba2 Hg4 Ba2 106.92(7) 3 7_656
Zn1 Hg4 Ba2 73.17(7) 1_556 7_556
Hg1 Hg4 Ba2 73.17(7) 1_556 7_556
Hg5 Hg4 Ba2 66.00(7) 6_556 7_556
Hg5 Hg4 Ba2 124.08(9) 5_656 7_556
Hg5 Hg4 Ba2 62.26(8) 2 7_556
Hg5 Hg4 Ba2 142.77(10) . 7_556
Ba1 Hg4 Ba2 88.20(7) . 7_556
Ba2 Hg4 Ba2 106.92(7) 3 7_556
Ba2 Hg4 Ba2 144.98(14) 7_656 7_556
Zn1 Hg4 Ba2 65.30(12) 1_556 3_556
Hg1 Hg4 Ba2 65.30(12) 1_556 3_556
Hg5 Hg4 Ba2 62.60(8) 6_556 3_556
Hg5 Hg4 Ba2 62.60(8) 5_656 3_556
Hg5 Hg4 Ba2 138.15(5) 2 3_556
Hg5 Hg4 Ba2 138.15(5) . 3_556
Ba1 Hg4 Ba2 133.51(14) . 3_556
Ba2 Hg4 Ba2 115.77(11) 3 3_556
Ba2 Hg4 Ba2 78.73(7) 7_656 3_556
Ba2 Hg4 Ba2 78.73(7) 7_556 3_556
Zn1 Hg4 Hg1 125.42(14) 1_556 .
Hg1 Hg4 Hg1 125.42(14) 1_556 .
Hg5 Hg4 Hg1 108.45(10) 6_556 .
Hg5 Hg4 Hg1 108.45(10) 5_656 .
Hg5 Hg4 Hg1 41.58(5) 2 .
Hg5 Hg4 Hg1 41.58(5) . .
Ba1 Hg4 Hg1 57.21(11) . .
Ba2 Hg4 Hg1 53.50(9) 3 .
Ba2 Hg4 Hg1 103.57(7) 7_656 .
Ba2 Hg4 Hg1 103.57(7) 7_556 .
Ba2 Hg4 Hg1 169.27(10) 3_556 .
Zn1 Hg4 Hg4 126.26(6) 1_556 5_556
Hg1 Hg4 Hg4 126.26(6) 1_556 5_556
Hg5 Hg4 Hg4 43.58(5) 6_556 5_556
Hg5 Hg4 Hg4 95.25(9) 5_656 5_556
Hg5 Hg4 Hg4 43.24(5) 2 5_556
Hg5 Hg4 Hg4 109.63(12) . 5_556
Ba1 Hg4 Hg4 105.61(9) . 5_556
Ba2 Hg4 Hg4 53.82(6) 3 5_556
Ba2 Hg4 Hg4 159.09(11) 7_656 5_556
Ba2 Hg4 Hg4 53.10(7) 7_556 5_556
Ba2 Hg4 Hg4 101.45(8) 3_556 5_556
Hg1 Hg4 Hg4 72.59(8) . 5_556
Zn1 Hg4 Hg4 126.26(6) 1_556 5_656
Hg1 Hg4 Hg4 126.26(6) 1_556 5_656
Hg5 Hg4 Hg4 95.25(9) 6_556 5_656
Hg5 Hg4 Hg4 43.58(5) 5_656 5_656
Hg5 Hg4 Hg4 109.63(12) 2 5_656
Hg5 Hg4 Hg4 43.24(5) . 5_656
Ba1 Hg4 Hg4 105.61(9) . 5_656
Ba2 Hg4 Hg4 53.82(6) 3 5_656
Ba2 Hg4 Hg4 53.10(7) 7_656 5_656
Ba2 Hg4 Hg4 159.09(11) 7_556 5_656
Ba2 Hg4 Hg4 101.45(8) 3_556 5_656
Hg1 Hg4 Hg4 72.59(8) . 5_656
Hg4 Hg4 Hg4 107.14(12) 5_556 5_656
Zn1 Hg4 Hg3 34.52(7) 1_556 1_556
Hg1 Hg4 Hg3 34.52(7) 1_556 1_556
Hg5 Hg4 Hg3 149.88(11) 6_556 1_556
Hg5 Hg4 Hg3 114.23(7) 5_656 1_556
Hg5 Hg4 Hg3 113.30(8) 2 1_556
Hg5 Hg4 Hg3 78.61(7) . 1_556
Ba1 Hg4 Hg3 51.11(9) . 1_556
Ba2 Hg4 Hg3 144.81(7) 3 1_556
Ba2 Hg4 Hg3 50.39(7) 7_656 1_556
Ba2 Hg4 Hg3 102.55(9) 7_556 1_556
Ba2 Hg4 Hg3 88.33(9) 3_556 1_556
Hg1 Hg4 Hg3 101.24(8) . 1_556
Hg4 Hg4 Hg3 150.05(8) 5_556 1_556
Hg4 Hg4 Hg3 98.35(6) 5_656 1_556
Zn1 Hg4 Hg3 34.52(7) 1_556 2_556
Hg1 Hg4 Hg3 34.52(7) 1_556 2_556
Hg5 Hg4 Hg3 114.23(7) 6_556 2_556
Hg5 Hg4 Hg3 149.88(11) 5_656 2_556
Hg5 Hg4 Hg3 78.61(7) 2 2_556
Hg5 Hg4 Hg3 113.30(8) . 2_556
Ba1 Hg4 Hg3 51.11(9) . 2_556
Ba2 Hg4 Hg3 144.81(7) 3 2_556
Ba2 Hg4 Hg3 102.55(9) 7_656 2_556
Ba2 Hg4 Hg3 50.39(7) 7_556 2_556
Ba2 Hg4 Hg3 88.33(9) 3_556 2_556
Hg1 Hg4 Hg3 101.24(8) . 2_556
Hg4 Hg4 Hg3 98.35(6) 5_556 2_556
Hg4 Hg4 Hg3 150.05(8) 5_656 2_556
Hg3 Hg4 Hg3 53.26(8) 1_556 2_556
Zn1 Hg4 Hg5 32.03(6) 1_556 1_556
Hg1 Hg4 Hg5 32.03(6) 1_556 1_556
Hg5 Hg4 Hg5 111.93(8) 6_556 1_556
Hg5 Hg4 Hg5 87.14(7) 5_656 1_556
Hg5 Hg4 Hg5 144.71(9) 2 1_556
Hg5 Hg4 Hg5 105.31(7) . 1_556
Ba1 Hg4 Hg5 89.38(10) . 1_556
Ba2 Hg4 Hg5 148.62(6) 3 1_556
Ba2 Hg4 Hg5 47.91(7) 7_656 1_556
Ba2 Hg4 Hg5 97.23(8) 7_556 1_556
Ba2 Hg4 Hg5 49.34(7) 3_556 1_556
Hg1 Hg4 Hg5 139.29(7) . 1_556
Hg4 Hg4 Hg5 145.06(9) 5_556 1_556
Hg4 Hg4 Hg5 98.51(6) 5_656 1_556
Hg3 Hg4 Hg5 39.46(4) 1_556 1_556
Hg3 Hg4 Hg5 66.55(6) 2_556 1_556
Zn1 Hg4 Hg5 32.03(6) 1_556 2_556
Hg1 Hg4 Hg5 32.03(6) 1_556 2_556
Hg5 Hg4 Hg5 87.14(7) 6_556 2_556
Hg5 Hg4 Hg5 111.93(8) 5_656 2_556
Hg5 Hg4 Hg5 105.31(7) 2 2_556
Hg5 Hg4 Hg5 144.71(9) . 2_556
Ba1 Hg4 Hg5 89.38(10) . 2_556
Ba2 Hg4 Hg5 148.62(6) 3 2_556
Ba2 Hg4 Hg5 97.23(8) 7_656 2_556
Ba2 Hg4 Hg5 47.91(7) 7_556 2_556
Ba2 Hg4 Hg5 49.34(7) 3_556 2_556
Hg1 Hg4 Hg5 139.29(7) . 2_556
Hg4 Hg4 Hg5 98.51(6) 5_556 2_556
Hg4 Hg4 Hg5 145.06(9) 5_656 2_556
Hg3 Hg4 Hg5 66.55(6) 1_556 2_556
Hg3 Hg4 Hg5 39.46(4) 2_556 2_556
Hg5 Hg4 Hg5 49.34(6) 1_556 2_556
Zn1 Hg4 Hg2 75.81(8) 1_556 5_666
Hg1 Hg4 Hg2 75.81(8) 1_556 5_666
Hg5 Hg4 Hg2 162.60(8) 6_556 5_666
Hg5 Hg4 Hg2 104.01(5) 5_656 5_666
Hg5 Hg4 Hg2 97.57(8) 2 5_666
Hg5 Hg4 Hg2 37.13(6) . 5_666
Ba1 Hg4 Hg2 44.63(3) . 5_666
Ba2 Hg4 Hg2 103.44(8) 3 5_666
Ba2 Hg4 Hg2 46.69(7) 7_656 5_666
Ba2 Hg4 Hg2 130.80(8) 7_556 5_666
Ba2 Hg4 Hg2 120.32(8) 3_556 5_666
Hg1 Hg4 Hg2 66.26(7) . 5_666
Hg4 Hg4 Hg2 138.22(11) 5_556 5_666
Hg4 Hg4 Hg2 67.40(5) 5_656 5_666
Hg3 Hg4 Hg2 41.54(7) 1_556 5_666
Hg3 Hg4 Hg2 83.17(6) 2_556 5_666
Hg5 Hg4 Hg2 73.61(6) 1_556 5_666
Hg5 Hg4 Hg2 107.70(7) 2_556 5_666
Zn1 Hg4 Hg2 75.81(8) 1_556 5_566
Hg1 Hg4 Hg2 75.81(8) 1_556 5_566
Hg5 Hg4 Hg2 104.01(5) 6_556 5_566
Hg5 Hg4 Hg2 162.60(8) 5_656 5_566
Hg5 Hg4 Hg2 37.13(6) 2 5_566
Hg5 Hg4 Hg2 97.57(8) . 5_566
Ba1 Hg4 Hg2 44.63(3) . 5_566
Ba2 Hg4 Hg2 103.44(8) 3 5_566
Ba2 Hg4 Hg2 130.80(8) 7_656 5_566
Ba2 Hg4 Hg2 46.69(7) 7_556 5_566
Ba2 Hg4 Hg2 120.32(8) 3_556 5_566
Hg1 Hg4 Hg2 66.26(7) . 5_566
Hg4 Hg4 Hg2 67.40(5) 5_556 5_566
Hg4 Hg4 Hg2 138.22(11) 5_656 5_566
Hg3 Hg4 Hg2 83.17(6) 1_556 5_566
Hg3 Hg4 Hg2 41.54(7) 2_556 5_566
Hg5 Hg4 Hg2 107.70(7) 1_556 5_566
Hg5 Hg4 Hg2 73.61(6) 2_556 5_566
Hg2 Hg4 Hg2 89.21(5) 5_666 5_566
Zn1 Hg4 Hg1 91.08(9) 1_556 5_556
Hg1 Hg4 Hg1 91.08(9) 1_556 5_556
Hg5 Hg4 Hg1 28.07(6) 6_556 5_556
Hg5 Hg4 Hg1 79.23(7) 5_656 5_556
Hg5 Hg4 Hg1 90.30(6) 2 5_556
Hg5 Hg4 Hg1 155.85(10) . 5_556
Ba1 Hg4 Hg1 133.05(6) . 5_556
Ba2 Hg4 Hg1 89.70(8) 3 5_556
Ba2 Hg4 Hg1 126.85(9) 7_656 5_556
Ba2 Hg4 Hg1 44.92(7) 7_556 5_556
Ba2 Hg4 Hg1 49.22(5) 3_556 5_556
Hg1 Hg4 Hg1 125.59(6) . 5_556
Hg4 Hg4 Hg1 53.00(6) 5_556 5_556
Hg4 Hg4 Hg1 120.11(9) 5_656 5_556
Hg3 Hg4 Hg1 125.11(9) 1_556 5_556
Hg3 Hg4 Hg1 87.74(6) 2_556 5_556
Hg5 Hg4 Hg1 93.68(7) 1_556 5_556
Hg5 Hg4 Hg1 59.45(6) 2_556 5_556
Hg2 Hg4 Hg1 166.54(10) 5_666 5_556
Hg2 Hg4 Hg1 90.54(5) 5_566 5_556
Zn1 Hg4 Zn1 91.08(9) 1_556 5_556
Hg1 Hg4 Zn1 91.08(9) 1_556 5_556
Hg5 Hg4 Zn1 28.07(6) 6_556 5_556
Hg5 Hg4 Zn1 79.23(7) 5_656 5_556
Hg5 Hg4 Zn1 90.30(6) 2 5_556
Hg5 Hg4 Zn1 155.85(10) . 5_556
Ba1 Hg4 Zn1 133.05(6) . 5_556
Ba2 Hg4 Zn1 89.70(8) 3 5_556
Ba2 Hg4 Zn1 126.85(9) 7_656 5_556
Ba2 Hg4 Zn1 44.92(7) 7_556 5_556
Ba2 Hg4 Zn1 49.22(5) 3_556 5_556
Hg1 Hg4 Zn1 125.59(6) . 5_556
Hg4 Hg4 Zn1 53.00(6) 5_556 5_556
Hg4 Hg4 Zn1 120.11(9) 5_656 5_556
Hg3 Hg4 Zn1 125.11(9) 1_556 5_556
Hg3 Hg4 Zn1 87.74(6) 2_556 5_556
Hg5 Hg4 Zn1 93.68(7) 1_556 5_556
Hg5 Hg4 Zn1 59.45(6) 2_556 5_556
Hg2 Hg4 Zn1 166.54(10) 5_666 5_556
Hg2 Hg4 Zn1 90.54(5) 5_566 5_556
Hg1 Hg4 Zn1 0.00(11) 5_556 5_556
Zn1 Hg4 Zn1 91.08(9) 1_556 5_656
Hg1 Hg4 Zn1 91.08(9) 1_556 5_656
Hg5 Hg4 Zn1 79.23(7) 6_556 5_656
Hg5 Hg4 Zn1 28.07(6) 5_656 5_656
Hg5 Hg4 Zn1 155.85(10) 2 5_656
Hg5 Hg4 Zn1 90.30(6) . 5_656
Ba1 Hg4 Zn1 133.05(6) . 5_656
Ba2 Hg4 Zn1 89.70(8) 3 5_656
Ba2 Hg4 Zn1 44.92(7) 7_656 5_656
Ba2 Hg4 Zn1 126.85(9) 7_556 5_656
Ba2 Hg4 Zn1 49.22(5) 3_556 5_656
Hg1 Hg4 Zn1 125.59(6) . 5_656
Hg4 Hg4 Zn1 120.11(9) 5_556 5_656
Hg4 Hg4 Zn1 53.00(6) 5_656 5_656
Hg3 Hg4 Zn1 87.74(6) 1_556 5_656
Hg3 Hg4 Zn1 125.11(9) 2_556 5_656
Hg5 Hg4 Zn1 59.45(6) 1_556 5_656
Hg5 Hg4 Zn1 93.68(7) 2_556 5_656
Hg2 Hg4 Zn1 90.54(5) 5_666 5_656
Hg2 Hg4 Zn1 166.54(10) 5_566 5_656
Hg1 Hg4 Zn1 86.58(8) 5_556 5_656
Zn1 Hg4 Zn1 86.58(8) 5_556 5_656
Zn1 Hg4 Hg1 91.08(9) 1_556 5_656
Hg1 Hg4 Hg1 91.08(9) 1_556 5_656
Hg5 Hg4 Hg1 79.23(7) 6_556 5_656
Hg5 Hg4 Hg1 28.07(6) 5_656 5_656
Hg5 Hg4 Hg1 155.85(10) 2 5_656
Hg5 Hg4 Hg1 90.30(6) . 5_656
Ba1 Hg4 Hg1 133.05(6) . 5_656
Ba2 Hg4 Hg1 89.70(8) 3 5_656
Ba2 Hg4 Hg1 44.92(7) 7_656 5_656
Ba2 Hg4 Hg1 126.85(9) 7_556 5_656
Ba2 Hg4 Hg1 49.22(5) 3_556 5_656
Hg1 Hg4 Hg1 125.59(6) . 5_656
Hg4 Hg4 Hg1 120.11(9) 5_556 5_656
Hg4 Hg4 Hg1 53.00(6) 5_656 5_656
Hg3 Hg4 Hg1 87.74(6) 1_556 5_656
Hg3 Hg4 Hg1 125.11(9) 2_556 5_656
Hg5 Hg4 Hg1 59.45(6) 1_556 5_656
Hg5 Hg4 Hg1 93.68(7) 2_556 5_656
Hg2 Hg4 Hg1 90.54(5) 5_666 5_656
Hg2 Hg4 Hg1 166.54(10) 5_566 5_656
Hg1 Hg4 Hg1 86.58(8) 5_556 5_656
Zn1 Hg4 Hg1 86.58(8) 5_556 5_656
Zn1 Hg4 Hg1 0.00(11) 5_656 5_656
Zn1 Hg4 Hg2 136.79(12) 1_556 1_545
Hg1 Hg4 Hg2 136.79(12) 1_556 1_545
Hg5 Hg4 Hg2 33.16(5) 6_556 1_545
Hg5 Hg4 Hg2 33.16(5) 5_656 1_545
Hg5 Hg4 Hg2 98.89(8) 2 1_545
Hg5 Hg4 Hg2 98.89(8) . 1_545
Ba1 Hg4 Hg2 155.00(14) . 1_545
Ba2 Hg4 Hg2 44.28(8) 3 1_545
Ba2 Hg4 Hg2 98.91(7) 7_656 1_545
Ba2 Hg4 Hg2 98.91(7) 7_556 1_545
Ba2 Hg4 Hg2 71.49(8) 3_556 1_545
Hg1 Hg4 Hg2 97.78(9) . 1_545
Hg4 Hg4 Hg2 62.12(6) 5_556 1_545
Hg4 Hg4 Hg2 62.12(6) 5_656 1_545
Hg3 Hg4 Hg2 146.92(6) 1_556 1_545
Hg3 Hg4 Hg2 146.92(6) 2_556 1_545
Hg5 Hg4 Hg2 113.19(7) 1_556 1_545
Hg5 Hg4 Hg2 113.19(7) 2_556 1_545
Hg2 Hg4 Hg2 129.52(4) 5_666 1_545
Hg2 Hg4 Hg2 129.52(4) 5_566 1_545
Hg1 Hg4 Hg2 59.21(6) 5_556 1_545
Zn1 Hg4 Hg2 59.21(6) 5_556 1_545
Zn1 Hg4 Hg2 59.21(6) 5_656 1_545
Hg1 Hg4 Hg2 59.21(6) 5_656 1_545
Hg1 Hg5 Hg4 122.31(11) . 5_656
Hg1 Hg5 Hg4 93.89(9) . .
Hg4 Hg5 Hg4 93.19(7) 5_656 .
Hg1 Hg5 Hg5 134.35(7) . 2_655
Hg4 Hg5 Hg5 59.53(4) 5_656 2_655
Hg4 Hg5 Hg5 131.41(5) . 2_655
Hg1 Hg5 Hg2 116.00(10) . 5_666
Hg4 Hg5 Hg2 115.75(7) 5_656 5_666
Hg4 Hg5 Hg2 107.88(10) . 5_666
Hg5 Hg5 Hg2 61.40(4) 2_655 5_666
Hg1 Hg5 Hg3 55.89(9) . .
Hg4 Hg5 Hg3 132.31(10) 5_656 .
Hg4 Hg5 Hg3 133.19(9) . .
Hg5 Hg5 Hg3 88.47(6) 2_655 .
Hg2 Hg5 Hg3 66.28(10) 5_666 .
Hg1 Hg5 Ba1 73.35(12) . .
Hg4 Hg5 Ba1 155.75(13) 5_656 .
Hg4 Hg5 Ba1 65.78(8) . .
Hg5 Hg5 Ba1 125.14(4) 2_655 .
Hg2 Hg5 Ba1 63.77(5) 5_666 .
Hg3 Hg5 Ba1 71.17(10) . .
Hg1 Hg5 Ba2 160.84(10) . 7_656
Hg4 Hg5 Ba2 67.72(9) 5_656 7_656
Hg4 Hg5 Ba2 68.27(7) . 7_656
Hg5 Hg5 Ba2 64.35(4) 2_655 7_656
Hg2 Hg5 Ba2 65.97(9) 5_666 7_656
Hg3 Hg5 Ba2 131.97(9) . 7_656
Ba1 Hg5 Ba2 92.24(11) . 7_656
Hg1 Hg5 Ba2 73.76(9) . 7_655
Hg4 Hg5 Ba2 69.37(9) 5_656 7_655
Hg4 Hg5 Ba2 146.29(9) . 7_655
Hg5 Hg5 Ba2 64.87(4) 2_655 7_655
Hg2 Hg5 Ba2 105.71(10) 5_666 7_655
Hg3 Hg5 Ba2 64.99(8) . 7_655
Ba1 Hg5 Ba2 134.87(12) . 7_655
Ba2 Hg5 Ba2 124.97(7) 7_656 7_655
Hg1 Hg5 Ba2 65.80(9) . 3
Hg4 Hg5 Ba2 66.01(6) 5_656 3
Hg4 Hg5 Ba2 65.14(9) . 3
Hg5 Hg5 Ba2 122.78(4) 2_655 3
Hg2 Hg5 Ba2 173.02(10) 5_666 3
Hg3 Hg5 Ba2 118.07(9) . 3
Ba1 Hg5 Ba2 111.63(7) . 3
Ba2 Hg5 Ba2 109.97(7) 7_656 3
Ba2 Hg5 Ba2 81.27(7) 7_655 3
Hg1 Hg5 Hg5 45.65(7) . 2
Hg4 Hg5 Hg5 120.47(4) 5_656 2
Hg4 Hg5 Hg5 48.59(5) . 2
Hg5 Hg5 Hg5 180.00(17) 2_655 2
Hg2 Hg5 Hg5 118.60(4) 5_666 2
Hg3 Hg5 Hg5 91.53(6) . 2
Ba1 Hg5 Hg5 54.86(4) . 2
Ba2 Hg5 Hg5 115.65(4) 7_656 2
Ba2 Hg5 Hg5 115.13(4) 7_655 2
Ba2 Hg5 Hg5 57.22(4) 3 2
Hg1 Hg5 Hg5 115.93(10) . 5_656
Hg4 Hg5 Hg5 46.78(6) 5_656 5_656
Hg4 Hg5 Hg5 46.40(6) . 5_656
Hg5 Hg5 Hg5 96.60(5) 2_655 5_656
Hg2 Hg5 Hg5 122.63(11) 5_666 5_656
Hg3 Hg5 Hg5 171.07(10) . 5_656
Ba1 Hg5 Hg5 111.22(10) . 5_656
Ba2 Hg5 Hg5 56.96(7) 7_656 5_656
Ba2 Hg5 Hg5 110.59(9) 7_655 5_656
Ba2 Hg5 Hg5 53.01(8) 3 5_656
Hg5 Hg5 Hg5 83.40(5) 2 5_656
Hg1 Hg5 Hg3 92.92(9) . 2_655
Hg4 Hg5 Hg3 99.11(7) 5_656 2_655
Hg4 Hg5 Hg3 159.87(8) . 2_655
Hg5 Hg5 Hg3 47.11(4) 2_655 2_655
Hg2 Hg5 Hg3 52.31(9) 5_666 2_655
Hg3 Hg5 Hg3 41.36(9) . 2_655
Ba1 Hg5 Hg3 98.27(7) . 2_655
Ba2 Hg5 Hg3 101.78(7) 7_656 2_655
Ba2 Hg5 Hg3 53.80(6) 7_655 2_655
Ba2 Hg5 Hg3 134.64(8) 3 2_655
Hg5 Hg5 Hg3 132.89(4) 2 2_655
Hg5 Hg5 Hg3 143.14(7) 5_656 2_655
Hg1 Hg5 Hg4 30.61(8) . 1_554
Hg4 Hg5 Hg4 92.86(7) 5_656 1_554
Hg4 Hg5 Hg4 105.31(6) . 1_554
Hg5 Hg5 Hg4 114.67(3) 2_655 1_554
Hg2 Hg5 Hg4 134.08(9) 5_666 1_554
Hg3 Hg5 Hg4 67.91(7) . 1_554
Ba1 Hg5 Hg4 103.93(9) . 1_554
Ba2 Hg5 Hg4 158.48(8) 7_656 1_554
Ba2 Hg5 Hg4 49.83(5) 7_655 1_554
Ba2 Hg5 Hg4 50.96(7) 3 1_554
Hg5 Hg5 Hg4 65.33(3) 2 1_554
Hg5 Hg5 Hg4 103.23(7) 5_656 1_554
Hg3 Hg5 Hg4 90.02(6) 2_655 1_554
Hg1 Hg5 Hg1 107.75(7) . 1_556
Hg4 Hg5 Hg1 107.64(9) 5_656 1_556
Hg4 Hg5 Hg1 31.71(6) . 1_556
Hg5 Hg5 Hg1 114.56(3) 2_655 1_556
Hg2 Hg5 Hg1 76.17(9) 5_666 1_556
Hg3 Hg5 Hg1 118.10(8) . 1_556
Ba1 Hg5 Hg1 48.11(10) . 1_556
Ba2 Hg5 Hg1 53.34(6) 7_656 1_556
Ba2 Hg5 Hg1 176.91(8) 7_655 1_556
Ba2 Hg5 Hg1 96.85(8) 3 1_556
Hg5 Hg5 Hg1 65.44(3) 2 1_556
Hg5 Hg5 Hg1 66.36(7) 5_656 1_556
Hg3 Hg5 Hg1 128.31(7) 2_655 1_556
Hg4 Hg5 Hg1 130.52(5) 1_554 1_556
Hg1 Hg5 Zn1 107.75(7) . 1_556
Hg4 Hg5 Zn1 107.64(9) 5_656 1_556
Hg4 Hg5 Zn1 31.71(6) . 1_556
Hg5 Hg5 Zn1 114.56(3) 2_655 1_556
Hg2 Hg5 Zn1 76.17(9) 5_666 1_556
Hg3 Hg5 Zn1 118.10(8) . 1_556
Ba1 Hg5 Zn1 48.11(10) . 1_556
Ba2 Hg5 Zn1 53.34(6) 7_656 1_556
Ba2 Hg5 Zn1 176.91(8) 7_655 1_556
Ba2 Hg5 Zn1 96.85(8) 3 1_556
Hg5 Hg5 Zn1 65.44(3) 2 1_556
Hg5 Hg5 Zn1 66.36(7) 5_656 1_556
Hg3 Hg5 Zn1 128.31(7) 2_655 1_556
Hg4 Hg5 Zn1 130.52(5) 1_554 1_556
Hg1 Hg5 Zn1 0.00(4) 1_556 1_556
Hg1 Hg5 Zn1 94.00(8) . 5_655
Hg4 Hg5 Zn1 29.45(7) 5_656 5_655
Hg4 Hg5 Zn1 104.53(8) . 5_655
Hg5 Hg5 Zn1 72.01(3) 2_655 5_655
Hg2 Hg5 Zn1 133.32(6) 5_666 5_655
Hg3 Hg5 Zn1 111.72(9) . 5_655
Ba1 Hg5 Zn1 162.83(6) . 5_655
Ba2 Hg5 Zn1 97.16(8) 7_656 5_655
Ba2 Hg5 Zn1 47.23(7) 7_655 5_655
Ba2 Hg5 Zn1 51.56(5) 3 5_655
Hg5 Hg5 Zn1 107.99(3) 2 5_655
Hg5 Hg5 Zn1 63.35(7) 5_656 5_655
Hg3 Hg5 Zn1 93.85(6) 2_655 5_655
Hg4 Hg5 Zn1 63.78(5) 1_554 5_655
Hg1 Hg5 Zn1 129.71(5) 1_556 5_655
Zn1 Hg5 Zn1 129.71(5) 1_556 5_655
Hg1 Hg5 Hg1 94.00(8) . 5_655
Hg4 Hg5 Hg1 29.45(7) 5_656 5_655
Hg4 Hg5 Hg1 104.53(8) . 5_655
Hg5 Hg5 Hg1 72.01(3) 2_655 5_655
Hg2 Hg5 Hg1 133.32(6) 5_666 5_655
Hg3 Hg5 Hg1 111.72(9) . 5_655
Ba1 Hg5 Hg1 162.83(6) . 5_655
Ba2 Hg5 Hg1 97.16(8) 7_656 5_655
Ba2 Hg5 Hg1 47.23(7) 7_655 5_655
Ba2 Hg5 Hg1 51.56(5) 3 5_655
Hg5 Hg5 Hg1 107.99(3) 2 5_655
Hg5 Hg5 Hg1 63.35(7) 5_656 5_655
Hg3 Hg5 Hg1 93.85(6) 2_655 5_655
Hg4 Hg5 Hg1 63.78(5) 1_554 5_655
Hg1 Hg5 Hg1 129.71(5) 1_556 5_655
Zn1 Hg5 Hg1 129.71(5) 1_556 5_655
Zn1 Hg5 Hg1 0.00(10) 5_655 5_655
Hg1 Hg5 Hg3 120.38(9) . 1_556
Hg4 Hg5 Hg3 114.43(8) 5_656 1_556
Hg4 Hg5 Hg3 65.23(7) . 1_556
Hg5 Hg5 Hg3 89.03(4) 2_655 1_556
Hg2 Hg5 Hg3 42.74(8) 5_666 1_556
Hg3 Hg5 Hg3 97.79(6) . 1_556
Ba1 Hg5 Hg3 47.03(9) . 1_556
Ba2 Hg5 Hg3 46.72(7) 7_656 1_556
Ba2 Hg5 Hg3 147.95(7) 7_655 1_556
Ba2 Hg5 Hg3 130.29(8) 3 1_556
Hg5 Hg5 Hg3 90.97(4) 2 1_556
Hg5 Hg5 Hg3 89.66(7) 5_656 1_556
Hg3 Hg5 Hg3 95.06(5) 2_655 1_556
Hg4 Hg5 Hg3 150.93(6) 1_554 1_556
Hg1 Hg5 Hg3 33.62(5) 1_556 1_556
Zn1 Hg5 Hg3 33.62(5) 1_556 1_556
Zn1 Hg5 Hg3 143.86(6) 5_655 1_556
Hg1 Hg5 Hg3 143.86(6) 5_655 1_556
Hg1 Hg5 Hg5 78.46(8) . 3
Hg4 Hg5 Hg5 149.52(4) 5_656 3
Hg4 Hg5 Hg5 108.41(6) . 3
Hg5 Hg5 Hg5 90.0 2_655 3
Hg2 Hg5 Hg5 37.74(5) 5_666 3
Hg3 Hg5 Hg5 37.92(6) . 3
Ba1 Hg5 Hg5 43.59(5) . 3
Ba2 Hg5 Hg5 100.01(6) 7_656 3
Ba2 Hg5 Hg5 99.82(6) 7_655 3
Ba2 Hg5 Hg5 142.54(5) 3 3
Hg5 Hg5 Hg5 90.0 2 3
Hg5 Hg5 Hg5 148.83(5) 5_656 3
Hg3 Hg5 Hg5 54.68(4) 2_655 3
Hg4 Hg5 Hg5 101.50(4) 1_554 3
Hg1 Hg5 Hg5 83.17(5) 1_556 3
Zn1 Hg5 Hg5 83.17(5) 1_556 3
Zn1 Hg5 Hg5 146.58(5) 5_655 3
Hg1 Hg5 Hg5 146.58(5) 5_655 3
Hg3 Hg5 Hg5 59.93(3) 1_556 3
Hg1 Hg5 Hg3 24.82(8) . 2
Hg4 Hg5 Hg3 145.33(7) 5_656 2
Hg4 Hg5 Hg3 83.63(6) . 2
Hg5 Hg5 Hg3 142.02(4) 2_655 2
Hg2 Hg5 Hg3 97.91(6) 5_666 2
Hg3 Hg5 Hg3 53.55(8) . 2
Ba1 Hg5 Hg3 48.56(9) . 2
Ba2 Hg5 Hg3 139.46(7) 7_656 2
Ba2 Hg5 Hg3 94.67(7) 7_655 2
Ba2 Hg5 Hg3 81.61(6) 3 2
Hg5 Hg5 Hg3 37.98(4) 2 2
Hg5 Hg5 Hg3 121.04(7) 5_656 2
Hg3 Hg5 Hg3 94.91(6) 2_655 2
Hg4 Hg5 Hg3 55.43(4) 1_554 2
Hg1 Hg5 Hg3 87.45(6) 1_556 2
Zn1 Hg5 Hg3 87.45(6) 1_556 2
Zn1 Hg5 Hg3 118.45(6) 5_655 2
Hg1 Hg5 Hg3 118.45(6) 5_655 2
Hg3 Hg5 Hg3 95.57(5) 1_556 2
Hg5 Hg5 Hg3 60.95(3) 3 2
Hg1 Hg5 Zn1 46.32(10) . 3
Hg4 Hg5 Zn1 157.88(9) 5_656 3
Hg4 Hg5 Zn1 105.66(7) . 3
Hg5 Hg5 Zn1 112.31(3) 2_655 3
Hg2 Hg5 Zn1 69.78(7) 5_666 3
Hg3 Hg5 Zn1 27.54(6) . 3
Ba1 Hg5 Zn1 46.36(10) . 3
Ba2 Hg5 Zn1 129.89(9) 7_656 3
Ba2 Hg5 Zn1 88.51(8) 7_655 3
Ba2 Hg5 Zn1 111.30(7) 3 3
Hg5 Hg5 Zn1 67.69(3) 2 3
Hg5 Hg5 Zn1 150.34(7) 5_656 3
Hg3 Hg5 Zn1 66.48(5) 2_655 3
Hg4 Hg5 Zn1 71.32(6) 1_554 3
Hg1 Hg5 Zn1 94.46(5) 1_556 3
Zn1 Hg5 Zn1 94.46(5) 1_556 3
Zn1 Hg5 Zn1 130.83(5) 5_655 3
Hg1 Hg5 Zn1 130.83(5) 5_655 3
Hg3 Hg5 Zn1 84.54(6) 1_556 3
Hg5 Hg5 Zn1 32.15(4) 3 3
Hg3 Hg5 Zn1 31.65(3) 2 3
Hg1 Hg5 Hg1 46.32(10) . 3
Hg4 Hg5 Hg1 157.88(9) 5_656 3
Hg4 Hg5 Hg1 105.66(7) . 3
Hg5 Hg5 Hg1 112.31(3) 2_655 3
Hg2 Hg5 Hg1 69.78(7) 5_666 3
Hg3 Hg5 Hg1 27.54(6) . 3
Ba1 Hg5 Hg1 46.36(10) . 3
Ba2 Hg5 Hg1 129.89(9) 7_656 3
Ba2 Hg5 Hg1 88.51(8) 7_655 3
Ba2 Hg5 Hg1 111.30(7) 3 3
Hg5 Hg5 Hg1 67.69(3) 2 3
Hg5 Hg5 Hg1 150.34(7) 5_656 3
Hg3 Hg5 Hg1 66.48(5) 2_655 3
Hg4 Hg5 Hg1 71.32(6) 1_554 3
Hg1 Hg5 Hg1 94.46(5) 1_556 3
Zn1 Hg5 Hg1 94.46(5) 1_556 3
Zn1 Hg5 Hg1 130.83(5) 5_655 3
Hg1 Hg5 Hg1 130.83(5) 5_655 3
Hg3 Hg5 Hg1 84.54(6) 1_556 3
Hg5 Hg5 Hg1 32.15(4) 3 3
Hg3 Hg5 Hg1 31.65(3) 2 3
Zn1 Hg5 Hg1 0.0 3 3
Hg1 Hg5 Hg5 86.63(7) . 6_556
Hg4 Hg5 Hg5 76.21(7) 5_656 6_556
Hg4 Hg5 Hg5 25.93(5) . 6_556
Hg5 Hg5 Hg5 130.57(3) 2_655 6_556
Hg2 Hg5 Hg5 132.97(10) 5_666 6_556
Hg3 Hg5 Hg5 140.39(7) . 6_556
Ba1 Hg5 Hg5 87.31(6) . 6_556
Ba2 Hg5 Hg5 80.01(7) 7_656 6_556
Ba2 Hg5 Hg5 120.51(8) 7_655 6_556
Ba2 Hg5 Hg5 40.13(7) 3 6_556
Hg5 Hg5 Hg5 49.43(3) 2 6_556
Hg5 Hg5 Hg5 33.97(5) 5_656 6_556
Hg3 Hg5 Hg5 174.04(7) 2_655 6_556
Hg4 Hg5 Hg5 86.57(5) 1_554 6_556
Hg1 Hg5 Hg5 57.29(5) 1_556 6_556
Zn1 Hg5 Hg5 57.29(5) 1_556 6_556
Zn1 Hg5 Hg5 80.26(6) 5_655 6_556
Hg1 Hg5 Hg5 80.26(6) 5_655 6_556
Hg3 Hg5 Hg5 90.29(6) 1_556 6_556
Hg5 Hg5 Hg5 130.86(3) 3 6_556
Hg3 Hg5 Hg5 87.18(4) 2 6_556
Zn1 Hg5 Hg5 116.80(4) 3 6_556
Hg1 Hg5 Hg5 116.80(4) 3 6_556
Hg1 Hg5 Hg5 148.26(10) . 6_656
Hg4 Hg5 Hg5 26.10(6) 5_656 6_656
Hg4 Hg5 Hg5 87.77(7) . 6_656
Hg5 Hg5 Hg5 49.43(3) 2_655 6_656
Hg2 Hg5 Hg5 93.37(6) 5_666 6_656
Hg3 Hg5 Hg5 137.36(7) . 6_656
Ba1 Hg5 Hg5 134.57(11) . 6_656
Ba2 Hg5 Hg5 42.56(6) 7_656 6_656
Ba2 Hg5 Hg5 87.44(6) 7_655 6_656
Ba2 Hg5 Hg5 86.54(7) 3 6_656
Hg5 Hg5 Hg5 130.57(3) 2 6_656
Hg5 Hg5 Hg5 47.18(6) 5_656 6_656
Hg3 Hg5 Hg5 96.28(5) 2_655 6_656
Hg4 Hg5 Hg5 118.89(6) 1_554 6_656
Hg1 Hg5 Hg5 90.01(6) 1_556 6_656
Zn1 Hg5 Hg5 90.01(6) 1_556 6_656
Zn1 Hg5 Hg5 55.18(5) 5_655 6_656
Hg1 Hg5 Hg5 55.18(5) 5_655 6_656
Hg3 Hg5 Hg5 89.03(6) 1_556 6_656
Hg5 Hg5 Hg5 130.86(3) 3 6_656
Hg3 Hg5 Hg5 167.49(5) 2 6_656
Zn1 Hg5 Hg5 160.86(4) 3 6_656
Hg1 Hg5 Hg5 160.86(4) 3 6_656
Hg5 Hg5 Hg5 81.15(6) 6_556 6_656
Hg1 Hg5 Hg1 112.28(11) . 1_655
Hg4 Hg5 Hg1 67.96(6) 5_656 1_655
Hg4 Hg5 Hg1 153.07(7) . 1_655
Hg5 Hg5 Hg1 22.07(5) 2_655 1_655
Hg2 Hg5 Hg1 67.10(7) 5_666 1_655
Hg3 Hg5 Hg1 70.78(7) . 1_655
Ba1 Hg5 Hg1 126.46(6) . 1_655
Ba2 Hg5 Hg1 86.34(6) 7_656 1_655
Ba2 Hg5 Hg1 45.87(5) 7_655 1_655
Ba2 Hg5 Hg1 119.02(7) 3 1_655
Hg5 Hg5 Hg1 157.93(5) 2 1_655
Hg5 Hg5 Hg1 112.24(7) 5_656 1_655
Hg3 Hg5 Hg1 31.37(5) 2_655 1_655
Hg4 Hg5 Hg1 95.05(6) 1_554 1_655
Hg1 Hg5 Hg1 134.26(7) 1_556 1_655
Zn1 Hg5 Hg1 134.26(7) 1_556 1_655
Zn1 Hg5 Hg1 68.71(6) 5_655 1_655
Hg1 Hg5 Hg1 68.71(6) 5_655 1_655
Hg3 Hg5 Hg1 104.11(6) 1_556 1_655
Hg5 Hg5 Hg1 83.97(4) 3 1_655
Hg3 Hg5 Hg1 122.90(7) 2 1_655
Zn1 Hg5 Hg1 97.37(5) 3 1_655
Hg1 Hg5 Hg1 97.37(5) 3 1_655
Hg5 Hg5 Hg1 144.16(6) 6_556 1_655
Hg5 Hg5 Hg1 66.74(5) 6_656 1_655
Hg1 Hg5 Zn1 112.28(11) . 1_655
Hg4 Hg5 Zn1 67.96(6) 5_656 1_655
Hg4 Hg5 Zn1 153.07(7) . 1_655
Hg5 Hg5 Zn1 22.07(5) 2_655 1_655
Hg2 Hg5 Zn1 67.10(7) 5_666 1_655
Hg3 Hg5 Zn1 70.78(7) . 1_655
Ba1 Hg5 Zn1 126.46(6) . 1_655
Ba2 Hg5 Zn1 86.34(6) 7_656 1_655
Ba2 Hg5 Zn1 45.87(5) 7_655 1_655
Ba2 Hg5 Zn1 119.02(7) 3 1_655
Hg5 Hg5 Zn1 157.93(5) 2 1_655
Hg5 Hg5 Zn1 112.24(7) 5_656 1_655
Hg3 Hg5 Zn1 31.37(5) 2_655 1_655
Hg4 Hg5 Zn1 95.05(6) 1_554 1_655
Hg1 Hg5 Zn1 134.26(7) 1_556 1_655
Zn1 Hg5 Zn1 134.26(7) 1_556 1_655
Zn1 Hg5 Zn1 68.71(6) 5_655 1_655
Hg1 Hg5 Zn1 68.71(6) 5_655 1_655
Hg3 Hg5 Zn1 104.11(6) 1_556 1_655
Hg5 Hg5 Zn1 83.97(4) 3 1_655
Hg3 Hg5 Zn1 122.90(7) 2 1_655
Zn1 Hg5 Zn1 97.37(5) 3 1_655
Hg1 Hg5 Zn1 97.37(5) 3 1_655
Hg5 Hg5 Zn1 144.16(6) 6_556 1_655
Hg5 Hg5 Zn1 66.74(5) 6_656 1_655
Hg1 Hg5 Zn1 0.00(8) 1_655 1_655
Hg1 Hg5 Hg5 62.90(9) . 5_655
Hg4 Hg5 Hg5 59.97(7) 5_656 5_655
Hg4 Hg5 Hg5 105.01(8) . 5_655
Hg5 Hg5 Hg5 94.94(4) 2_655 5_655
Hg2 Hg5 Hg5 147.05(10) 5_666 5_655
Hg3 Hg5 Hg5 92.29(8) . 5_655
Ba1 Hg5 Hg5 134.78(9) . 5_655
Ba2 Hg5 Hg5 126.89(8) 7_656 5_655
Ba2 Hg5 Hg5 41.35(5) 7_655 5_655
Ba2 Hg5 Hg5 39.92(6) 3 5_655
Hg5 Hg5 Hg5 85.06(4) 2 5_655
Hg5 Hg5 Hg5 79.98(6) 5_656 5_655
Hg3 Hg5 Hg5 94.95(6) 2_655 5_655
Hg4 Hg5 Hg5 32.88(4) 1_554 5_655
Hg1 Hg5 Hg5 136.72(7) 1_556 5_655
Zn1 Hg5 Hg5 136.72(7) 1_556 5_655
Zn1 Hg5 Hg5 31.09(4) 5_655 5_655
Hg1 Hg5 Hg5 31.09(4) 5_655 5_655
Hg3 Hg5 Hg5 169.26(6) 1_556 5_655
Hg5 Hg5 Hg5 129.89(4) 3 5_655
Hg3 Hg5 Hg5 87.44(5) 2 5_655
Zn1 Hg5 Hg5 103.06(7) 3 5_655
Hg1 Hg5 Hg5 103.06(7) 3 5_655
Hg5 Hg5 Hg5 79.55(5) 6_556 5_655
Hg5 Hg5 Hg5 86.02(6) 6_656 5_655
Hg1 Hg5 Hg5 82.66(6) 1_655 5_655
Zn1 Hg5 Hg5 82.66(6) 1_655 5_655

loop_
_geom_bond_atom_site_label_1
_geom_bond_atom_site_label_2
_geom_bond_distance
_geom_bond_site_symmetry_2
Ba1 Hg5 3.457(3) 2
Ba1 Hg5 3.457(3) 3
Ba1 Hg5 3.457(3) .
Ba1 Hg5 3.457(3) 4
Ba1 Hg2 3.5075(15) 5_566
Ba1 Hg2 3.5075(15) 5_666
Ba1 Hg4 3.531(3) 3
Ba1 Hg4 3.531(3) .
Ba1 Zn1 3.574(7) 3_556
Ba1 Hg1 3.574(7) 3_556
Ba1 Zn1 3.574(7) 1_556
Ba1 Hg1 3.574(7) 1_556
Ba1 Hg3 3.656(6) 1_556
Ba1 Hg3 3.656(6) 2_556
Ba1 Hg1 3.797(7) .
Ba1 Zn1 3.797(7) 3
Ba1 Hg1 3.797(7) 3
Ba1 Hg3 3.866(6) 2
Ba1 Hg3 3.866(6) .
Ba1 Ba2 5.017(4) 5_666
Ba1 Ba2 5.017(4) 7_556
Ba1 Ba2 5.017(4) 7_656
Ba1 Ba2 5.017(4) 5_566
Ba2 Hg5 3.503(4) 7_666
Ba2 Hg5 3.503(4) 8_566
Ba2 Hg5 3.570(5) 8_565
Ba2 Hg5 3.570(5) 7_665
Ba2 Zn1 3.611(5) 3
Ba2 Hg1 3.611(5) 3
Ba2 Hg3 3.639(4) 5_665
Ba2 Hg3 3.639(4) 6_565
Ba2 Hg2 3.642(4) .
Ba2 Hg4 3.642(5) 3
Ba2 Hg5 3.676(4) 4
Ba2 Hg5 3.676(4) 3
Ba2 Hg4 3.676(2) 7_666
Ba2 Hg4 3.676(2) 7_566
Ba2 Hg4 3.764(5) 3_554
Ba2 Hg1 3.895(3) 7_565
Ba2 Zn1 3.895(3) 7_565
Ba2 Zn1 3.895(3) 7_665
Ba2 Hg1 3.895(3) 7_665
Ba2 Ba2 4.719(5) 5_565
Ba2 Ba2 4.719(5) 5_665
Ba2 Ba1 5.017(4) 5_666
Ba2 Ba1 5.017(4) 5_566
Ba2 Hg2 5.375(6) 1_554
Hg1 Hg4 2.733(5) 1_554
Hg1 Hg3 2.837(3) .
Hg1 Hg3 2.837(3) 2
Hg1 Hg5 2.847(4) .
Hg1 Hg5 2.847(4) 2
Hg1 Ba1 3.574(7) 1_554
Hg1 Ba2 3.611(5) 3
Hg1 Zn1 3.869(8) 3
Hg1 Hg1 3.869(8) 3
Hg1 Ba2 3.895(3) 7
Hg1 Ba2 3.895(3) 7_655
Hg1 Hg4 4.280(5) .
Hg1 Hg5 4.789(5) 2_554
Hg1 Hg5 4.789(5) 1_554
Hg1 Hg5 4.908(4) 6
Hg1 Hg5 4.908(4) 5_655
Hg1 Hg2 5.070(4) 5_565
Hg1 Hg2 5.070(4) 5_665
Hg1 Hg2 5.103(4) 5_666
Hg1 Hg2 5.103(4) 5_566
Hg1 Hg4 5.113(4) 5_556
Hg1 Hg4 5.113(4) 5_656
Hg1 Hg5 5.242(4) 3
Hg1 Hg5 5.242(4) 4
Hg1 Hg3 5.303(4) 2_655
Hg1 Hg3 5.303(4) 1_455
Hg1 Hg5 5.419(3) 2_655
Hg1 Hg5 5.419(3) 1_455
Hg2 Hg5 3.167(3) 5_666
Hg2 Hg5 3.167(3) 8_566
Hg2 Hg5 3.167(3) 6_566
Hg2 Hg5 3.167(3) 7_666
Hg2 Hg3 3.429(5) 6_565
Hg2 Hg3 3.429(5) 5_665
Hg2 Hg3 3.466(6) 5_666
Hg2 Hg3 3.466(6) 6_566
Hg2 Ba1 3.5075(15) 5_566
Hg2 Ba1 3.5075(15) 5_666
Hg2 Ba2 3.642(4) 3_565
Hg2 Hg4 4.993(2) 7_566
Hg2 Hg4 4.993(2) 5_666
Hg2 Hg4 4.993(2) 7_666
Hg2 Hg4 4.993(2) 5_566
Hg2 Hg1 5.070(4) 7_565
Hg2 Zn1 5.070(4) 7_565
Hg2 Zn1 5.070(4) 5_565
Hg2 Hg1 5.070(4) 5_565
Hg2 Zn1 5.070(4) 5_665
Hg2 Hg1 5.070(4) 5_665
Hg2 Hg1 5.070(4) 7_665
Hg2 Zn1 5.070(4) 7_665
Hg2 Hg1 5.103(4) 5_666
Hg2 Zn1 5.103(4) 5_666
Hg2 Zn1 5.103(4) 7_666
Hg2 Hg1 5.103(4) 7_666
Hg2 Hg1 5.103(4) 7_566
Hg2 Zn1 5.103(4) 7_566
Hg2 Hg1 5.103(4) 5_566
Hg2 Zn1 5.103(4) 5_566
Hg2 Hg4 5.214(3) 1_565
Hg2 Hg4 5.214(3) 3
Hg2 Ba2 5.375(6) 3_566
Hg2 Ba2 5.375(6) 1_556
Hg3 Zn1 2.837(3) 3
Hg3 Hg1 2.837(3) 3
Hg3 Hg3 2.862(6) 2_655
Hg3 Hg5 3.174(3) 3
Hg3 Hg5 3.174(3) .
Hg3 Hg2 3.429(5) 5_665
Hg3 Hg2 3.466(6) 5_666
Hg3 Ba2 3.639(4) 5_665
Hg3 Ba2 3.639(4) 7_655
Hg3 Ba1 3.656(6) 1_554
Hg3 Hg3 4.149(6) 2
Hg3 Hg5 4.331(3) 4_655
Hg3 Hg5 4.331(3) 2_655
Hg3 Hg4 4.628(3) 1_554
Hg3 Hg4 4.628(3) 3_554
Hg3 Hg5 4.997(4) 1_554
Hg3 Hg5 4.997(4) 3_554
Hg3 Hg5 5.157(3) 2
Hg3 Hg5 5.157(3) 4
Hg3 Hg1 5.303(4) 3_655
Hg3 Zn1 5.303(4) 3_655
Hg3 Zn1 5.303(4) 1_655
Hg3 Hg1 5.303(4) 1_655
Hg4 Zn1 2.733(5) 1_556
Hg4 Hg1 2.733(5) 1_556
Hg4 Hg5 2.990(3) 6_556
Hg4 Hg5 2.990(3) 5_656
Hg4 Hg5 3.008(3) 2
Hg4 Hg5 3.008(3) .
Hg4 Ba2 3.642(5) 3
Hg4 Ba2 3.676(2) 7_656
Hg4 Ba2 3.676(2) 7_556
Hg4 Ba2 3.764(5) 3_556
Hg4 Hg4 4.357(4) 5_556
Hg4 Hg4 4.357(4) 5_656
Hg4 Hg3 4.628(3) 1_556
Hg4 Hg3 4.628(3) 2_556
Hg4 Hg5 4.767(4) 1_556
Hg4 Hg5 4.767(4) 2_556
Hg4 Hg2 4.993(2) 5_666
Hg4 Hg2 4.993(2) 5_566
Hg4 Hg1 5.113(4) 5_556
Hg4 Zn1 5.113(4) 5_556
Hg4 Zn1 5.113(4) 5_656
Hg4 Hg1 5.113(4) 5_656
Hg4 Hg2 5.214(3) 1_545
Hg5 Hg4 2.990(3) 5_656
Hg5 Hg5 3.032(4) 2_655
Hg5 Hg2 3.167(3) 5_666
Hg5 Ba2 3.503(4) 7_656
Hg5 Ba2 3.570(5) 7_655
Hg5 Ba2 3.676(4) 3
Hg5 Hg5 3.980(4) 2
Hg5 Hg5 4.122(4) 5_656
Hg5 Hg3 4.331(3) 2_655
Hg5 Hg4 4.767(4) 1_554
Hg5 Hg1 4.789(5) 1_556
Hg5 Zn1 4.789(5) 1_556
Hg5 Zn1 4.908(4) 5_655
Hg5 Hg1 4.908(4) 5_655
Hg5 Hg3 4.997(4) 1_556
Hg5 Hg5 5.008(4) 3
Hg5 Hg3 5.157(3) 2
Hg5 Zn1 5.242(4) 3
Hg5 Hg1 5.242(4) 3
Hg5 Hg5 5.390(3) 6_556
Hg5 Hg5 5.390(3) 6_656
Hg5 Hg1 5.419(3) 1_655
Hg5 Zn1 5.419(3) 1_655
Hg5 Hg5 5.499(4) 5_655
